data_7016873
loop_
_publ_author_name
'Zhang, Wenhua'
'Hor, T. S. Andy'

_publ_section_title
;
 Complexation of 1,1'-bis(diphenylphosphino)ferrocene dioxide
 (dppfO(2)) with 3d metals and revisit of its coordination to Pd(ii).
;
_journal_issue 40
_journal_name_full 'Dalton transactions (Cambridge, England : 2003)'
_journal_page_first 10725
_journal_page_last 10730
_journal_paper_doi 10.1039/c1dt10920k
_journal_volume 40
_journal_year 2011
_chemical_formula_sum 'C71 H62 Cl12 Fe4 O4 P4'
_chemical_formula_weight 1751.89
_chemical_name_systematic
;
?
;
_space_group_IT_number 2
_symmetry_cell_setting triclinic
_symmetry_space_group_name_Hall '-P 1'
_symmetry_space_group_name_H-M 'P -1'
_atom_sites_solution_hydrogens geom
_atom_sites_solution_primary direct
_atom_sites_solution_secondary difmap
_audit_creation_method SHELXL-97
_cell_angle_alpha 74.7150(10)
_cell_angle_beta 84.3700(10)
_cell_angle_gamma 78.4280(10)
_cell_formula_units_Z 4
_cell_length_a 13.3325(7)
_cell_length_b 18.2129(10)
_cell_length_c 32.9846(18)
_cell_measurement_reflns_used 6192
_cell_measurement_temperature 223(2)
_cell_measurement_theta_max 23.83
_cell_measurement_theta_min 2.27
_cell_volume 7560.4(7)
_computing_cell_refinement 'Bruker SMART'
_computing_data_collection 'Bruker SMART'
_computing_data_reduction 'Bruker SAINT'
_computing_molecular_graphics 'Bruker SHELXTL'
_computing_publication_material 'Bruker SHELXTL'
_computing_structure_refinement 'SHELXL-97 (Sheldrick, 1997)'
_computing_structure_solution 'SHELXS-97 (Sheldrick, 1990)'
_diffrn_ambient_temperature 223(2)
_diffrn_measured_fraction_theta_full 0.997
_diffrn_measured_fraction_theta_max 0.997
_diffrn_measurement_device_type 'CCD area detector'
_diffrn_measurement_method 'phi and omega scans'
_diffrn_radiation_monochromator graphite
_diffrn_radiation_source 'fine-focus sealed tube'
_diffrn_radiation_type MoK\a
_diffrn_radiation_wavelength 0.71073
_diffrn_reflns_av_R_equivalents 0.0659
_diffrn_reflns_av_sigmaI/netI 0.0793
_diffrn_reflns_limit_h_max 17
_diffrn_reflns_limit_h_min -17
_diffrn_reflns_limit_k_max 23
_diffrn_reflns_limit_k_min -23
_diffrn_reflns_limit_l_max 42
_diffrn_reflns_limit_l_min -42
_diffrn_reflns_number 99083
_diffrn_reflns_theta_full 27.50
_diffrn_reflns_theta_max 27.50
_diffrn_reflns_theta_min 0.64
_exptl_absorpt_coefficient_mu 1.308
_exptl_absorpt_correction_T_max 0.8803
_exptl_absorpt_correction_T_min 0.5279
_exptl_absorpt_correction_type multi-scan
_exptl_crystal_colour Brown
_exptl_crystal_density_diffrn 1.539
_exptl_crystal_density_meas ?
_exptl_crystal_density_method 'not measured'
_exptl_crystal_description Block
_exptl_crystal_F_000 3552
_exptl_crystal_size_max 0.56
_exptl_crystal_size_mid 0.26
_exptl_crystal_size_min 0.10
_refine_diff_density_max 1.535
_refine_diff_density_min -1.048
_refine_diff_density_rms 0.125
_refine_ls_extinction_method none
_refine_ls_goodness_of_fit_ref 1.091
_refine_ls_hydrogen_treatment mixed
_refine_ls_matrix_type full
_refine_ls_number_parameters 1799
_refine_ls_number_reflns 34647
_refine_ls_number_restraints 473
_refine_ls_restrained_S_all 1.094
_refine_ls_R_factor_all 0.1126
_refine_ls_R_factor_gt 0.0824
_refine_ls_shift/su_max 0.004
_refine_ls_shift/su_mean 0.000
_refine_ls_structure_factor_coef Fsqd
_refine_ls_weighting_details 'calc w=1/[\s^2^(Fo^2^)+(0.0894P)^2^+18.7584P] where P=(Fo^2^+2Fc^2^)/3'
_refine_ls_weighting_scheme calc
_refine_ls_wR_factor_gt 0.1997
_refine_ls_wR_factor_ref 0.2151
_reflns_number_gt 24774
_reflns_number_total 34647
_reflns_threshold_expression >2sigma(I)
_cod_data_source_file c1dt10920k.txt
_cod_data_source_block Cpd4
_cod_depositor_comments
;
The following automatic conversions were performed:

'_symmetry_cell_setting' value 'Triclinic' changed to 'triclinic'
according to /home/saulius/struct/CIF-dictionaries/cif_core.dic
dictionary named 'cif_core.dic' version 2.4.1 from
2010-06-29.

'_exptl_absorpt_correction_type' value 'Multi-scan'
changed to 'multi-scan' according to
/home/saulius/struct/CIF-dictionaries/cif_core.dic dictionary named
'cif_core.dic' version 2.4.1 from 2010-06-29.

Automatic conversion script
Id: cif_fix_values 1715 2011-07-08 13:25:40Z adriana 

The following automatic conversions were performed:

'_exptl_crystal_density_meas' value 'Not Measured' was changed to '?'
- the value is perceived as not measured.

Automatic conversion script
Id: cif_fix_values 3008 2015-01-20 13:52:24Z robertas 
;
_cod_original_sg_symbol_H-M P-1
_cod_database_code 7016873

loop_
_symmetry_equiv_pos_as_xyz
'x, y, z'
'-x, -y, -z'

loop_
_atom_site_label
_atom_site_type_symbol
_atom_site_fract_x
_atom_site_fract_y
_atom_site_fract_z
_atom_site_U_iso_or_equiv
_atom_site_adp_type
_atom_site_occupancy
_atom_site_symmetry_multiplicity
_atom_site_calc_flag
_atom_site_refinement_flags
_atom_site_disorder_assembly
_atom_site_disorder_group
C1D C 0.4420(10) 0.5849(8) 0.4065(3) 0.039(2) Uani 0.482(11) 1 d PGDU A 1
C2D C 0.4142(12) 0.6627(7) 0.4064(4) 0.040(2) Uani 0.482(11) 1 d PGU A 1
H2DA H 0.4405 0.7003 0.3849 0.048 Uiso 0.482(11) 1 calc PR A 1
C3D C 0.3477(12) 0.6849(6) 0.4379(5) 0.048(2) Uani 0.482(11) 1 d PGU A 1
H3DA H 0.3289 0.7376 0.4378 0.058 Uiso 0.482(11) 1 calc PR A 1
C4D C 0.3088(10) 0.6293(7) 0.4696(4) 0.059(3) Uani 0.482(11) 1 d PGU A 1
H4DA H 0.2638 0.6443 0.4910 0.071 Uiso 0.482(11) 1 calc PR A 1
C5D C 0.3366(10) 0.5515(6) 0.4697(3) 0.062(3) Uani 0.482(11) 1 d PGU A 1
H5DA H 0.3103 0.5139 0.4912 0.075 Uiso 0.482(11) 1 calc PR A 1
C6D C 0.4032(10) 0.5293(6) 0.4382(4) 0.052(2) Uani 0.482(11) 1 d PGU A 1
H6DA H 0.4219 0.4767 0.4382 0.063 Uiso 0.482(11) 1 calc PR A 1
C1X C 0.4546(12) 0.5840(10) 0.4103(4) 0.036(2) Uani 0.518(11) 1 d PDU A 2
C2X C 0.4549(12) 0.5298(9) 0.4497(4) 0.053(2) Uani 0.518(11) 1 d PU A 2
H2XA H 0.4926 0.4794 0.4528 0.063 Uiso 0.518(11) 1 calc PR A 2
C3X C 0.3988(12) 0.5515(10) 0.4842(5) 0.060(3) Uani 0.518(11) 1 d PU A 2
H3XA H 0.4000 0.5158 0.5107 0.072 Uiso 0.518(11) 1 calc PR A 2
C4X C 0.3453(12) 0.6204(10) 0.4798(5) 0.057(3) Uani 0.518(11) 1 d PU A 2
H4XA H 0.3051 0.6331 0.5029 0.068 Uiso 0.518(11) 1 calc PR A 2
C5X C 0.3456(15) 0.6715(11) 0.4451(6) 0.051(2) Uani 0.518(11) 1 d PU A 2
H5XA H 0.3090 0.7218 0.4439 0.061 Uiso 0.518(11) 1 calc PR A 2
C6X C 0.3987(14) 0.6558(10) 0.4080(6) 0.040(2) Uani 0.518(11) 1 d PU A 2
H6XA H 0.3953 0.6942 0.3825 0.048 Uiso 0.518(11) 1 calc PR A 2
C1H C 1.0608(4) 0.57572(19) 0.40766(13) 0.0298(19) Uani 0.512(13) 1 d PGDU B 1
C2H C 1.0886(4) 0.5199(2) 0.38489(10) 0.034(2) Uani 0.512(13) 1 d PGU B 1
H2HA H 1.0624 0.5284 0.3583 0.041 Uiso 0.512(13) 1 calc PR B 1
C3H C 1.1550(4) 0.4514(2) 0.40151(13) 0.041(2) Uani 0.512(13) 1 d PGU B 1
H3HA H 1.1738 0.4137 0.3861 0.049 Uiso 0.512(13) 1 calc PR B 1
C4H C 1.1936(5) 0.4388(3) 0.44090(17) 0.047(2) Uani 0.512(13) 1 d PGU B 1
H4HA H 1.2385 0.3925 0.4521 0.056 Uiso 0.512(13) 1 calc PR B 1
C5H C 1.1658(8) 0.4946(4) 0.4637(2) 0.049(2) Uani 0.512(13) 1 d PGU B 1
H5HA H 1.1919 0.4860 0.4903 0.058 Uiso 0.512(13) 1 calc PR B 1
C6H C 1.0994(7) 0.5631(3) 0.44705(19) 0.043(2) Uani 0.512(13) 1 d PGU B 1
H6HA H 1.0806 0.6008 0.4624 0.051 Uiso 0.512(13) 1 calc PR B 1
C1Y C 1.0479(4) 0.5697(2) 0.41049(12) 0.030(2) Uani 0.488(13) 1 d PGDU B 2
C2Y C 1.1003(4) 0.5234(2) 0.38491(9) 0.033(2) Uani 0.488(13) 1 d PGU B 2
H2YA H 1.0961 0.5406 0.3555 0.040 Uiso 0.488(13) 1 calc PR B 2
C3Y C 1.1587(3) 0.4518(2) 0.40278(13) 0.041(2) Uani 0.488(13) 1 d PGU B 2
H3YA H 1.1942 0.4206 0.3855 0.050 Uiso 0.488(13) 1 calc PR B 2
C4Y C 1.1648(6) 0.4265(3) 0.44622(14) 0.048(2) Uani 0.488(13) 1 d PGU B 2
H4YA H 1.2044 0.3781 0.4583 0.058 Uiso 0.488(13) 1 calc PR B 2
C5Y C 1.1124(8) 0.4728(4) 0.47180(10) 0.048(2) Uani 0.488(13) 1 d PGU B 2
H5YA H 1.1166 0.4556 0.5012 0.058 Uiso 0.488(13) 1 calc PR B 2
C6Y C 1.0540(7) 0.5443(4) 0.45394(12) 0.040(2) Uani 0.488(13) 1 d PGU B 2
H6YA H 1.0185 0.5756 0.4712 0.048 Uiso 0.488(13) 1 calc PR B 2
Fe1 Fe 0.74838(5) 0.62720(4) 0.35905(2) 0.01919(15) Uani 1 1 d . . .
Fe2 Fe 0.64663(6) 0.39990(4) 0.33659(2) 0.02838(18) Uani 1 1 d . A .
Fe3 Fe 0.85029(6) 0.82299(4) 0.41125(2) 0.02767(17) Uani 1 1 d . B .
Fe4 Fe 0.54505(5) 0.22254(4) 0.13921(2) 0.02194(16) Uani 1 1 d . . .
Fe5 Fe 0.28777(6) 0.43540(5) 0.07300(2) 0.02989(18) Uani 1 1 d . . .
Fe6 Fe 0.80017(6) -0.00031(4) 0.19262(3) 0.03103(18) Uani 1 1 d . . .
Fe7 Fe 0.09762(8) 0.79279(5) 0.12840(3) 0.0454(2) Uani 1 1 d . . .
Fe8 Fe 0.35844(7) 0.12533(5) 0.42026(3) 0.0423(2) Uani 1 1 d . . .
Cl1 Cl 0.74734(11) 0.55643(8) 0.43015(4) 0.0326(3) Uani 1 1 d . . .
Cl2 Cl 0.75233(10) 0.69905(8) 0.28921(4) 0.0323(3) Uani 1 1 d . . .
Cl3 Cl 0.42659(10) 0.16343(8) 0.18899(4) 0.0347(3) Uani 1 1 d . . .
Cl4 Cl 0.66783(10) 0.28207(8) 0.09225(4) 0.0347(3) Uani 1 1 d . . .
Cl5 Cl -0.03974(15) 0.77274(11) 0.16847(6) 0.0614(5) Uani 1 1 d . . .
Cl6 Cl 0.0682(2) 0.90225(12) 0.08216(6) 0.0843(8) Uani 1 1 d . . .
Cl7 Cl 0.1483(2) 0.69773(13) 0.09863(9) 0.0954(9) Uani 1 1 d . . .
Cl8 Cl 0.2210(2) 0.7946(2) 0.16769(8) 0.1117(11) Uani 1 1 d . . .
Cl9 Cl 0.33577(13) 0.24834(9) 0.41834(5) 0.0461(4) Uani 1 1 d . . .
Cl10 Cl 0.32635(19) 0.11577(15) 0.35795(7) 0.0791(7) Uani 1 1 d . . .
Cl11 Cl 0.51732(15) 0.06857(11) 0.43236(6) 0.0608(5) Uani 1 1 d . . .
Cl12 Cl 0.2526(2) 0.07190(12) 0.46880(9) 0.0862(8) Uani 1 1 d . . .
P1 P 0.86696(10) 0.46881(7) 0.32113(4) 0.0234(3) Uani 1 1 d . . .
P2 P 0.52315(10) 0.56018(8) 0.36423(4) 0.0263(3) Uani 1 1 d D . .
P3 P 0.62703(10) 0.80156(7) 0.38005(4) 0.0230(3) Uani 1 1 d . . .
P4 P 0.97601(10) 0.66331(7) 0.38465(4) 0.0218(3) Uani 1 1 d D . .
P5 P 0.41801(10) 0.39394(7) 0.16173(4) 0.0236(3) Uani 1 1 d . . .
P6 P 0.39284(11) 0.26503(8) 0.05368(4) 0.0275(3) Uani 1 1 d . . .
P7 P 0.61783(11) 0.04132(8) 0.12397(4) 0.0292(3) Uani 1 1 d . . .
P8 P 0.74525(10) 0.18224(8) 0.20392(4) 0.0250(3) Uani 1 1 d . . .
O1 O 0.8224(3) 0.5313(2) 0.34309(11) 0.0270(8) Uani 1 1 d . . .
O2 O 0.6127(3) 0.6007(2) 0.35178(11) 0.0267(8) Uani 1 1 d . A .
O3 O 0.6712(3) 0.7210(2) 0.37638(11) 0.0276(8) Uani 1 1 d . . .
O4 O 0.8849(3) 0.6524(2) 0.36467(11) 0.0249(7) Uani 1 1 d . B .
O5 O 0.4893(3) 0.3251(2) 0.15205(11) 0.0283(8) Uani 1 1 d . . .
O6 O 0.4475(3) 0.2424(2) 0.09373(11) 0.0311(8) Uani 1 1 d . . .
O7 O 0.6053(3) 0.1251(2) 0.12370(12) 0.0328(9) Uani 1 1 d . . .
O8 O 0.6409(3) 0.1971(2) 0.18665(12) 0.0291(8) Uani 1 1 d . . .
C1 C 0.7721(4) 0.4320(3) 0.30217(17) 0.0285(11) Uani 1 1 d . . .
C2 C 0.7689(4) 0.3530(3) 0.30375(19) 0.0348(13) Uani 1 1 d . . .
H2 H 0.8215 0.3072 0.3152 0.042 Uiso 1 1 calc R . .
C3 C 0.6775(5) 0.3525(4) 0.2856(2) 0.0424(15) Uani 1 1 d . . .
H3 H 0.6541 0.3059 0.2828 0.051 Uiso 1 1 calc R . .
C4 C 0.6237(5) 0.4293(4) 0.27314(19) 0.0391(14) Uani 1 1 d . . .
H4 H 0.5564 0.4457 0.2601 0.047 Uiso 1 1 calc R . .
C5 C 0.6816(4) 0.4787(3) 0.28273(16) 0.0299(12) Uani 1 1 d . . .
H5 H 0.6625 0.5357 0.2774 0.036 Uiso 1 1 calc R . .
C6 C 0.5582(4) 0.4578(3) 0.37573(17) 0.0299(12) Uani 1 1 d . A .
C7 C 0.5057(5) 0.4030(3) 0.36628(19) 0.0378(14) Uani 1 1 d . . .
H7 H 0.4394 0.4152 0.3526 0.045 Uiso 1 1 calc R A .
C8 C 0.5656(5) 0.3286(3) 0.3803(2) 0.0420(15) Uani 1 1 d . A .
H8 H 0.5491 0.2797 0.3774 0.050 Uiso 1 1 calc R . .
C9 C 0.6542(5) 0.3355(3) 0.39785(19) 0.0417(15) Uani 1 1 d . . .
H9 H 0.7102 0.2923 0.4092 0.050 Uiso 1 1 calc R A .
C10 C 0.6514(5) 0.4147(3) 0.39572(18) 0.0354(13) Uani 1 1 d . A .
H10 H 0.7038 0.4364 0.4058 0.042 Uiso 1 1 calc R . .
C11 C 0.7229(4) 0.8582(3) 0.37748(17) 0.0293(11) Uani 1 1 d . . .
C12 C 0.7293(5) 0.9121(3) 0.4017(2) 0.0392(14) Uani 1 1 d . . .
H12 H 0.6783 0.9273 0.4233 0.047 Uiso 1 1 calc R . .
C13 C 0.8207(5) 0.9407(4) 0.3879(3) 0.0538(19) Uani 1 1 d . . .
H13 H 0.8462 0.9782 0.3993 0.065 Uiso 1 1 calc R . .
C14 C 0.8720(5) 0.9056(4) 0.3572(2) 0.0500(18) Uani 1 1 d . . .
H14 H 0.9391 0.9145 0.3430 0.060 Uiso 1 1 calc R . .
C15 C 0.8115(4) 0.8545(3) 0.34941(18) 0.0332(12) Uani 1 1 d . . .
H15 H 0.8283 0.8221 0.3289 0.040 Uiso 1 1 calc R . .
C16 C 0.9393(4) 0.7165(3) 0.42348(16) 0.0253(11) Uani 1 1 d . B .
C17 C 0.9916(4) 0.7720(3) 0.43292(18) 0.0341(13) Uani 1 1 d . . .
H17 H 1.0579 0.7855 0.4200 0.041 Uiso 1 1 calc R B .
C18 C 0.9305(5) 0.8031(4) 0.46445(19) 0.0414(15) Uani 1 1 d . B .
H18 H 0.9460 0.8434 0.4768 0.050 Uiso 1 1 calc R . .
C19 C 0.8414(5) 0.7686(4) 0.47418(18) 0.0382(14) Uani 1 1 d . . .
H19 H 0.7847 0.7805 0.4945 0.046 Uiso 1 1 calc R B .
C20 C 0.8477(4) 0.7147(3) 0.44925(16) 0.0285(11) Uani 1 1 d . B .
H20 H 0.7962 0.6823 0.4494 0.034 Uiso 1 1 calc R . .
C21 C 0.3013(4) 0.4200(3) 0.13518(17) 0.0291(11) Uani 1 1 d . . .
C22 C 0.2474(5) 0.4963(4) 0.11746(19) 0.0396(14) Uani 1 1 d . . .
H22 H 0.2678 0.5457 0.1175 0.048 Uiso 1 1 calc R . .
C23 C 0.1589(5) 0.4877(5) 0.0998(2) 0.055(2) Uani 1 1 d . . .
H23 H 0.1071 0.5305 0.0847 0.066 Uiso 1 1 calc R . .
C24 C 0.1575(5) 0.4089(5) 0.1068(2) 0.0539(19) Uani 1 1 d . . .
H24 H 0.1047 0.3870 0.0971 0.065 Uiso 1 1 calc R . .
C25 C 0.2448(4) 0.3652(4) 0.12858(17) 0.0357(13) Uani 1 1 d . . .
H25 H 0.2634 0.3081 0.1375 0.043 Uiso 1 1 calc R . .
C26 C 0.3643(4) 0.3674(3) 0.03607(16) 0.0303(12) Uani 1 1 d . . .
C27 C 0.2786(5) 0.4181(4) 0.01503(18) 0.0416(15) Uani 1 1 d . . .
H27 H 0.2204 0.4022 0.0051 0.050 Uiso 1 1 calc R . .
C28 C 0.2917(6) 0.4953(4) 0.0106(2) 0.0523(19) Uani 1 1 d . . .
H28 H 0.2433 0.5427 -0.0023 0.063 Uiso 1 1 calc R . .
C29 C 0.3845(5) 0.4931(4) 0.0291(2) 0.0440(15) Uani 1 1 d . . .
H29 H 0.4121 0.5386 0.0311 0.053 Uiso 1 1 calc R . .
C30 C 0.4303(4) 0.4145(3) 0.04439(17) 0.0330(12) Uani 1 1 d . . .
H30 H 0.4957 0.3954 0.0588 0.040 Uiso 1 1 calc R . .
C31 C 0.6719(4) -0.0181(3) 0.17176(17) 0.0290(11) Uani 1 1 d . . .
C32 C 0.7484(5) -0.0868(3) 0.17718(19) 0.0365(13) Uani 1 1 d . . .
H32 H 0.7786 -0.1133 0.1550 0.044 Uiso 1 1 calc R . .
C33 C 0.7725(5) -0.1100(3) 0.2199(2) 0.0448(15) Uani 1 1 d . . .
H33 H 0.8242 -0.1553 0.2329 0.054 Uiso 1 1 calc R . .
C34 C 0.7116(5) -0.0565(4) 0.2412(2) 0.0432(15) Uani 1 1 d . . .
H34 H 0.7137 -0.0581 0.2714 0.052 Uiso 1 1 calc R . .
C35 C 0.6496(4) 0.0005(3) 0.21138(17) 0.0331(12) Uani 1 1 d . . .
H35 H 0.5997 0.0452 0.2171 0.040 Uiso 1 1 calc R . .
C36 C 0.8332(4) 0.1039(3) 0.19092(19) 0.0338(12) Uani 1 1 d . . .
C37 C 0.9001(5) 0.0434(4) 0.2183(2) 0.0428(15) Uani 1 1 d . . .
H37 H 0.9066 0.0375 0.2487 0.051 Uiso 1 1 calc R . .
C38 C 0.9551(5) -0.0064(4) 0.1938(3) 0.0540(19) Uani 1 1 d . . .
H38 H 1.0059 -0.0539 0.2043 0.065 Uiso 1 1 calc R . .
C39 C 0.9236(5) 0.0226(4) 0.1522(3) 0.055(2) Uani 1 1 d . . .
H39 H 0.9483 -0.0012 0.1285 0.067 Uiso 1 1 calc R . .
C40 C 0.8500(5) 0.0907(4) 0.1502(2) 0.0387(14) Uani 1 1 d . . .
H40 H 0.8146 0.1230 0.1247 0.046 Uiso 1 1 calc R . .
C1A C 0.9421(4) 0.3892(3) 0.35657(18) 0.0309(12) Uani 1 1 d . . .
C2A C 1.0115(5) 0.3328(4) 0.3424(2) 0.0458(15) Uani 1 1 d . . .
H2A H 1.0224 0.3370 0.3134 0.055 Uiso 1 1 calc R . .
C3A C 1.0647(6) 0.2705(4) 0.3705(3) 0.067(2) Uani 1 1 d . . .
H3A H 1.1098 0.2314 0.3607 0.080 Uiso 1 1 calc R . .
C4A C 1.0511(6) 0.2656(4) 0.4138(3) 0.061(2) Uani 1 1 d . . .
H4A H 1.0882 0.2238 0.4331 0.073 Uiso 1 1 calc R . .
C5A C 0.9833(5) 0.3221(4) 0.4278(2) 0.0549(19) Uani 1 1 d . . .
H5A H 0.9735 0.3186 0.4568 0.066 Uiso 1 1 calc R . .
C6A C 0.9291(4) 0.3845(4) 0.39947(19) 0.0372(13) Uani 1 1 d . . .
H6A H 0.8838 0.4234 0.4093 0.045 Uiso 1 1 calc R . .
C1B C 0.9466(4) 0.5044(3) 0.27574(17) 0.0280(11) Uani 1 1 d . . .
C2B C 0.9685(5) 0.4685(4) 0.2429(2) 0.0413(14) Uani 1 1 d . . .
H2B H 0.9414 0.4242 0.2441 0.050 Uiso 1 1 calc R . .
C3B C 1.0299(5) 0.4974(4) 0.2085(2) 0.0475(16) Uani 1 1 d . . .
H3B H 1.0456 0.4725 0.1865 0.057 Uiso 1 1 calc R . .
C4B C 1.0681(5) 0.5637(4) 0.20686(19) 0.0409(14) Uani 1 1 d . . .
H4B H 1.1098 0.5835 0.1835 0.049 Uiso 1 1 calc R . .
C5B C 1.0459(4) 0.6009(3) 0.23888(19) 0.0351(13) Uani 1 1 d . . .
H5B H 1.0719 0.6459 0.2373 0.042 Uiso 1 1 calc R . .
C6B C 0.9852(4) 0.5713(3) 0.27331(17) 0.0289(11) Uani 1 1 d . . .
H6B H 0.9698 0.5964 0.2953 0.035 Uiso 1 1 calc R . .
C1C C 0.4388(4) 0.5900(3) 0.32168(17) 0.0288(11) Uani 1 1 d . A .
C2C C 0.3426(4) 0.5685(4) 0.3270(2) 0.0413(14) Uani 1 1 d . . .
H2C H 0.3201 0.5407 0.3534 0.050 Uiso 1 1 calc R A .
C3C C 0.2800(5) 0.5886(4) 0.2927(2) 0.0505(17) Uani 1 1 d . A .
H3C H 0.2160 0.5730 0.2957 0.061 Uiso 1 1 calc R . .
C4C C 0.3120(5) 0.6310(4) 0.2548(3) 0.0547(19) Uani 1 1 d . . .
H4C H 0.2688 0.6454 0.2320 0.066 Uiso 1 1 calc R A .
C5C C 0.4059(5) 0.6529(4) 0.2492(2) 0.0437(15) Uani 1 1 d . A .
H5C H 0.4271 0.6814 0.2227 0.052 Uiso 1 1 calc R . .
C6C C 0.4698(4) 0.6329(3) 0.28280(18) 0.0336(12) Uani 1 1 d . . .
H6C H 0.5339 0.6484 0.2792 0.040 Uiso 1 1 calc R A .
C1E C 0.5448(4) 0.8537(3) 0.33747(16) 0.0276(11) Uani 1 1 d . . .
C2E C 0.5108(4) 0.8133(4) 0.31279(18) 0.0355(13) Uani 1 1 d . . .
H2E H 0.5313 0.7592 0.3183 0.043 Uiso 1 1 calc R . .
C3E C 0.4467(5) 0.8521(4) 0.28021(19) 0.0443(15) Uani 1 1 d . . .
H3E H 0.4237 0.8245 0.2637 0.053 Uiso 1 1 calc R . .
C4E C 0.4171(5) 0.9310(5) 0.2722(2) 0.0527(19) Uani 1 1 d . . .
H4E H 0.3740 0.9573 0.2500 0.063 Uiso 1 1 calc R . .
C5E C 0.4497(6) 0.9721(4) 0.2964(2) 0.0527(19) Uani 1 1 d . . .
H5E H 0.4276 1.0260 0.2909 0.063 Uiso 1 1 calc R . .
C6E C 0.5156(5) 0.9339(4) 0.32894(19) 0.0394(14) Uani 1 1 d . . .
H6E H 0.5398 0.9620 0.3449 0.047 Uiso 1 1 calc R . .
C1F C 0.5561(4) 0.7985(3) 0.42967(16) 0.0285(11) Uani 1 1 d . . .
C2F C 0.4945(5) 0.8643(3) 0.43772(19) 0.0398(14) Uani 1 1 d . . .
H2F H 0.4848 0.9108 0.4166 0.048 Uiso 1 1 calc R . .
C3F C 0.4473(6) 0.8605(4) 0.4775(2) 0.0523(18) Uani 1 1 d . . .
H3F H 0.4054 0.9048 0.4835 0.063 Uiso 1 1 calc R . .
C4F C 0.4615(5) 0.7921(4) 0.5082(2) 0.0481(16) Uani 1 1 d . . .
H4F H 0.4296 0.7902 0.5350 0.058 Uiso 1 1 calc R . .
C5F C 0.5218(5) 0.7267(4) 0.49992(19) 0.0426(15) Uani 1 1 d . . .
H5F H 0.5305 0.6801 0.5210 0.051 Uiso 1 1 calc R . .
C6F C 0.5698(4) 0.7292(3) 0.46035(17) 0.0322(12) Uani 1 1 d . . .
H6F H 0.6110 0.6846 0.4545 0.039 Uiso 1 1 calc R . .
C1G C 1.0554(4) 0.7151(3) 0.34459(17) 0.0265(11) Uani 1 1 d . B .
C2G C 1.0205(4) 0.7454(3) 0.30410(17) 0.0296(11) Uani 1 1 d . . .
H2G H 0.9567 0.7376 0.2979 0.036 Uiso 1 1 calc R B .
C3G C 1.0793(5) 0.7870(4) 0.2731(2) 0.0437(15) Uani 1 1 d . B .
H3G H 1.0566 0.8066 0.2455 0.052 Uiso 1 1 calc R . .
C4G C 1.1725(5) 0.7995(4) 0.2830(2) 0.0528(18) Uani 1 1 d . . .
H4G H 1.2115 0.8294 0.2622 0.063 Uiso 1 1 calc R B .
C5G C 1.2084(5) 0.7690(5) 0.3227(2) 0.0528(18) Uani 1 1 d . B .
H5G H 1.2716 0.7778 0.3290 0.063 Uiso 1 1 calc R . .
C6G C 1.1512(4) 0.7252(4) 0.3535(2) 0.0411(14) Uani 1 1 d . . .
H6G H 1.1769 0.7022 0.3803 0.049 Uiso 1 1 calc R B .
C1I C 0.3825(4) 0.3754(3) 0.21711(16) 0.0275(11) Uani 1 1 d . . .
C2I C 0.2939(5) 0.4177(4) 0.2313(2) 0.0438(15) Uani 1 1 d . . .
H2I H 0.2539 0.4578 0.2121 0.053 Uiso 1 1 calc R . .
C3I C 0.2645(6) 0.4008(4) 0.2736(2) 0.0526(18) Uani 1 1 d . . .
H3I H 0.2049 0.4299 0.2833 0.063 Uiso 1 1 calc R . .
C4I C 0.3221(5) 0.3417(4) 0.30158(19) 0.0458(16) Uani 1 1 d . . .
H4I H 0.3020 0.3303 0.3303 0.055 Uiso 1 1 calc R . .
C5I C 0.4103(5) 0.2989(4) 0.28719(19) 0.0447(15) Uani 1 1 d . . .
H5I H 0.4493 0.2579 0.3063 0.054 Uiso 1 1 calc R . .
C6I C 0.4410(5) 0.3159(3) 0.24527(19) 0.0372(13) Uani 1 1 d . . .
H6I H 0.5013 0.2873 0.2358 0.045 Uiso 1 1 calc R . .
C1J C 0.4767(4) 0.4787(3) 0.14485(17) 0.0283(11) Uani 1 1 d . . .
C2J C 0.5564(5) 0.4789(3) 0.11476(19) 0.0366(13) Uani 1 1 d . . .
H2J H 0.5851 0.4332 0.1065 0.044 Uiso 1 1 calc R . .
C3J C 0.5945(6) 0.5469(4) 0.0965(2) 0.0505(17) Uani 1 1 d . . .
H3J H 0.6487 0.5470 0.0760 0.061 Uiso 1 1 calc R . .
C4J C 0.5524(6) 0.6133(4) 0.1086(2) 0.0542(19) Uani 1 1 d . . .
H4J H 0.5777 0.6592 0.0962 0.065 Uiso 1 1 calc R . .
C5J C 0.4732(6) 0.6132(4) 0.1388(2) 0.0567(19) Uani 1 1 d . . .
H5J H 0.4448 0.6592 0.1468 0.068 Uiso 1 1 calc R . .
C6J C 0.4353(5) 0.5467(4) 0.1574(2) 0.0458(16) Uani 1 1 d . . .
H6J H 0.3821 0.5469 0.1783 0.055 Uiso 1 1 calc R . .
C1K C 0.4709(5) 0.2333(3) 0.01115(17) 0.0338(13) Uani 1 1 d . . .
C2K C 0.4427(5) 0.1852(4) -0.0105(2) 0.0474(16) Uani 1 1 d . . .
H2K H 0.3812 0.1662 -0.0028 0.057 Uiso 1 1 calc R . .
C3K C 0.5056(6) 0.1654(4) -0.0433(2) 0.0564(19) Uani 1 1 d . . .
H3K H 0.4860 0.1336 -0.0583 0.068 Uiso 1 1 calc R . .
C4K C 0.5953(6) 0.1916(4) -0.0541(2) 0.0557(19) Uani 1 1 d . . .
H4K H 0.6376 0.1775 -0.0763 0.067 Uiso 1 1 calc R . .
C5K C 0.6245(6) 0.2381(5) -0.0332(2) 0.0575(19) Uani 1 1 d . . .
H5K H 0.6870 0.2556 -0.0407 0.069 Uiso 1 1 calc R . .
C6K C 0.5618(5) 0.2596(4) -0.0007(2) 0.0470(16) Uani 1 1 d . . .
H6K H 0.5815 0.2926 0.0135 0.056 Uiso 1 1 calc R . .
C1L C 0.2774(4) 0.2270(3) 0.06123(18) 0.0330(12) Uani 1 1 d . . .
C2L C 0.2124(5) 0.2385(4) 0.0284(2) 0.0445(15) Uani 1 1 d . . .
H2L H 0.2278 0.2688 0.0016 0.053 Uiso 1 1 calc R . .
C3L C 0.1255(5) 0.2054(5) 0.0354(3) 0.0569(19) Uani 1 1 d . . .
H3L H 0.0824 0.2124 0.0132 0.068 Uiso 1 1 calc R . .
C4L C 0.1026(6) 0.1620(5) 0.0753(3) 0.063(2) Uani 1 1 d . . .
H4L H 0.0436 0.1395 0.0800 0.075 Uiso 1 1 calc R . .
C5L C 0.1642(6) 0.1514(4) 0.1078(3) 0.0572(19) Uani 1 1 d . . .
H5L H 0.1466 0.1228 0.1348 0.069 Uiso 1 1 calc R . .
C6L C 0.2529(5) 0.1830(4) 0.1010(2) 0.0406(14) Uani 1 1 d . . .
H6L H 0.2962 0.1747 0.1232 0.049 Uiso 1 1 calc R . .
C1M C 0.4983(5) 0.0127(3) 0.1185(2) 0.0400(14) Uani 1 1 d . . .
C2M C 0.4629(6) 0.0263(4) 0.0787(3) 0.0555(19) Uani 1 1 d . . .
H2M H 0.5011 0.0484 0.0547 0.067 Uiso 1 1 calc R . .
C3M C 0.3691(7) 0.0063(5) 0.0751(3) 0.072(3) Uani 1 1 d . . .
H3M H 0.3434 0.0162 0.0483 0.087 Uiso 1 1 calc R . .
C4M C 0.3153(7) -0.0264(5) 0.1085(4) 0.077(3) Uani 1 1 d . . .
H4M H 0.2539 -0.0414 0.1050 0.093 Uiso 1 1 calc R . .
C5M C 0.3494(7) -0.0386(6) 0.1489(4) 0.085(3) Uani 1 1 d . . .
H5M H 0.3099 -0.0599 0.1727 0.102 Uiso 1 1 calc R . .
C6M C 0.4422(6) -0.0189(5) 0.1534(3) 0.065(2) Uani 1 1 d . . .
H6M H 0.4665 -0.0272 0.1804 0.078 Uiso 1 1 calc R . .
C1N C 0.7008(5) 0.0230(3) 0.08012(18) 0.0374(13) Uani 1 1 d . . .
C2N C 0.7197(6) -0.0498(4) 0.0720(2) 0.0486(17) Uani 1 1 d . . .
H2N H 0.6889 -0.0899 0.0893 0.058 Uiso 1 1 calc R . .
C3N C 0.7843(7) -0.0627(4) 0.0380(2) 0.064(2) Uani 1 1 d . . .
H3N H 0.7963 -0.1113 0.0318 0.077 Uiso 1 1 calc R . .
C4N C 0.8312(8) -0.0039(5) 0.0131(2) 0.076(3) Uani 1 1 d . . .
H4N H 0.8763 -0.0129 -0.0096 0.091 Uiso 1 1 calc R . .
C5N C 0.8114(7) 0.0683(4) 0.0217(2) 0.065(2) Uani 1 1 d . . .
H5N H 0.8429 0.1082 0.0046 0.078 Uiso 1 1 calc R . .
C6N C 0.7465(6) 0.0821(4) 0.0548(2) 0.0471(16) Uani 1 1 d . . .
H6N H 0.7331 0.1314 0.0602 0.056 Uiso 1 1 calc R . .
C1P C 0.8062(4) 0.2656(3) 0.18609(18) 0.0331(12) Uani 1 1 d . . .
C2P C 0.9103(5) 0.2573(5) 0.1787(3) 0.059(2) Uani 1 1 d . . .
H2P H 0.9511 0.2077 0.1828 0.071 Uiso 1 1 calc R . .
C3P C 0.9549(7) 0.3225(6) 0.1650(3) 0.081(3) Uani 1 1 d . . .
H3P H 1.0264 0.3172 0.1605 0.097 Uiso 1 1 calc R . .
C4P C 0.8952(8) 0.3943(5) 0.1579(3) 0.076(3) Uani 1 1 d . . .
H4P H 0.9258 0.4382 0.1474 0.092 Uiso 1 1 calc R . .
C5P C 0.7917(7) 0.4035(4) 0.1660(3) 0.065(2) Uani 1 1 d . . .
H5P H 0.7515 0.4533 0.1620 0.078 Uiso 1 1 calc R . .
C6P C 0.7466(5) 0.3383(4) 0.1803(2) 0.0461(16) Uani 1 1 d . . .
H6P H 0.6754 0.3438 0.1860 0.055 Uiso 1 1 calc R . .
C1Q C 0.7322(4) 0.1601(3) 0.26027(17) 0.0286(11) Uani 1 1 d . . .
C2Q C 0.8121(5) 0.1626(3) 0.28427(19) 0.0373(13) Uani 1 1 d . . .
H2Q H 0.8743 0.1754 0.2711 0.045 Uiso 1 1 calc R . .
C3Q C 0.7977(6) 0.1457(4) 0.3277(2) 0.0490(17) Uani 1 1 d . . .
H3Q H 0.8507 0.1473 0.3441 0.059 Uiso 1 1 calc R . .
C4Q C 0.7077(6) 0.1267(4) 0.3472(2) 0.0513(18) Uani 1 1 d . . .
H4Q H 0.7001 0.1145 0.3767 0.062 Uiso 1 1 calc R . .
C5Q C 0.6271(6) 0.1252(4) 0.32365(19) 0.0448(15) Uani 1 1 d . . .
H5Q H 0.5646 0.1134 0.3370 0.054 Uiso 1 1 calc R . .
C6Q C 0.6408(5) 0.1415(3) 0.28041(19) 0.0370(13) Uani 1 1 d . . .
H6Q H 0.5874 0.1399 0.2643 0.044 Uiso 1 1 calc R . .
C1S C 0.8956(6) 0.3346(4) 0.05060(17) 0.067(2) Uani 1 1 d D . .
H1S1 H 0.8305 0.3500 0.0654 0.081 Uiso 1 1 calc R . .
H1S2 H 0.9371 0.2922 0.0703 0.081 Uiso 1 1 calc R . .
Cl1A Cl 0.95961(18) 0.41289(15) 0.03477(8) 0.0846(7) Uani 1 1 d D . .
Cl1B Cl 0.87158(17) 0.30241(15) 0.00763(9) 0.0809(7) Uani 1 1 d D . .
C2S C 0.2049(7) 0.1553(4) 0.2559(4) 0.102(3) Uani 1 1 d DU . .
H2S1 H 0.2703 0.1629 0.2406 0.122 Uiso 1 1 calc R . .
H2S2 H 0.2184 0.1319 0.2856 0.122 Uiso 1 1 calc R . .
Cl2A Cl 0.1228(4) 0.2446(3) 0.25080(18) 0.1860(19) Uani 1 1 d DU . .
Cl2B Cl 0.1507(4) 0.0930(3) 0.23606(15) 0.1592(16) Uani 1 1 d DU . .
C3S C 0.1161(8) 0.3419(5) 0.8983(3) 0.098(3) Uani 1 1 d D . .
H3SA H 0.1191 0.3624 0.8676 0.117 Uiso 0.39(3) 1 calc PR C 1
H3SB H 0.0533 0.3203 0.9065 0.117 Uiso 0.39(3) 1 calc PR C 1
H3SC H 0.0465 0.3307 0.9015 0.117 Uiso 0.61(3) 1 d PR C 2
H3SD H 0.1311 0.3617 0.8681 0.117 Uiso 0.61(3) 1 d PR C 2
Cl3A Cl 0.1165(2) 0.41543(14) 0.92323(9) 0.0844(7) Uani 1 1 d DU C .
Cl3B Cl 0.2242(6) 0.2698(6) 0.9138(4) 0.058(3) Uani 0.39(3) 1 d PDU C 1
Cl3C Cl 0.1955(18) 0.2592(6) 0.9149(3) 0.151(5) Uani 0.61(3) 1 d P C 2
C4S C 0.3185(6) 0.2668(3) 0.8115(3) 0.087(3) Uani 1 1 d D . .
H4S1 H 0.2583 0.2481 0.8271 0.104 Uiso 1 1 calc R . .
H4S2 H 0.3213 0.2581 0.7833 0.104 Uiso 1 1 calc R . .
Cl4A Cl 0.4285(2) 0.21375(16) 0.83703(9) 0.0945(8) Uani 1 1 d D . .
Cl4B Cl 0.3045(3) 0.36622(14) 0.80711(8) 0.0986(9) Uani 1 1 d D . .
C5S C 0.1832(11) 0.8950(7) 0.5216(6) 0.292(18) Uani 1 1 d D . .
H5SA H 0.2412 0.8848 0.5396 0.350 Uiso 0.782(19) 1 calc PR D 1
H5SB H 0.1959 0.9349 0.4961 0.350 Uiso 0.782(19) 1 calc PR D 1
H5SC H 0.1422 0.9401 0.5033 0.350 Uiso 0.218(19) 1 calc PR D 2
H5SD H 0.2545 0.9025 0.5193 0.350 Uiso 0.218(19) 1 calc PR D 2
Cl5A Cl 0.1751(4) 0.8104(3) 0.50769(17) 0.1719(17) Uani 1 1 d DU D .
Cl5B Cl 0.0715(9) 0.9286(7) 0.5479(5) 0.285(7) Uani 0.782(19) 1 d PDU D 1
Cl5C Cl 0.135(2) 0.8813(14) 0.5736(5) 0.176(15) Uani 0.218(19) 1 d PDU D 2
C6S C 0.8185(16) 0.0313(13) 0.6403(11) 0.32(2) Uani 1 1 d . . .
H6S1 H 0.7678 -0.0024 0.6442 0.390 Uiso 1 1 calc R . .
H6S2 H 0.8141 0.0488 0.6662 0.390 Uiso 1 1 calc R . .
Cl6A Cl 0.9275(5) -0.0243(5) 0.6400(4) 0.320(5) Uani 1 1 d . . .
Cl6B Cl 0.7769(7) 0.1043(4) 0.6058(3) 0.264(4) Uani 1 1 d . . .

loop_
_atom_site_aniso_label
_atom_site_aniso_U_11
_atom_site_aniso_U_22
_atom_site_aniso_U_33
_atom_site_aniso_U_23
_atom_site_aniso_U_13
_atom_site_aniso_U_12
C1D 0.031(4) 0.053(4) 0.036(4) -0.011(4) 0.007(4) -0.014(4)
C2D 0.032(5) 0.057(4) 0.039(4) -0.022(4) 0.005(4) -0.014(4)
C3D 0.040(4) 0.068(5) 0.041(5) -0.025(4) 0.007(4) -0.010(4)
C4D 0.048(5) 0.082(5) 0.041(5) -0.015(4) 0.013(4) -0.004(5)
C5D 0.052(5) 0.080(4) 0.044(5) -0.003(4) 0.014(4) -0.011(5)
C6D 0.044(5) 0.065(4) 0.041(4) -0.003(4) 0.010(4) -0.013(4)
C1X 0.029(4) 0.051(4) 0.032(4) -0.015(3) 0.005(3) -0.017(3)
C2X 0.044(5) 0.065(4) 0.042(4) -0.004(4) 0.011(4) -0.014(4)
C3X 0.052(5) 0.078(5) 0.042(4) -0.006(4) 0.012(4) -0.011(4)
C4X 0.045(5) 0.082(5) 0.040(4) -0.020(4) 0.009(4) -0.005(4)
C5X 0.042(4) 0.069(5) 0.043(4) -0.024(4) 0.007(4) -0.007(4)
C6X 0.032(4) 0.056(4) 0.039(4) -0.020(4) 0.004(3) -0.013(4)
C1H 0.031(4) 0.029(3) 0.029(4) -0.005(3) -0.008(3) -0.005(3)
C2H 0.034(4) 0.031(4) 0.038(4) -0.010(3) -0.005(3) -0.001(3)
C3H 0.037(4) 0.034(4) 0.048(4) -0.008(3) -0.004(4) 0.002(3)
C4H 0.043(4) 0.038(4) 0.049(4) -0.001(3) -0.009(4) 0.007(4)
C5H 0.048(5) 0.048(4) 0.041(4) -0.002(3) -0.016(4) 0.005(4)
C6H 0.046(5) 0.044(4) 0.035(4) -0.009(3) -0.011(4) 0.004(4)
C1Y 0.030(4) 0.031(4) 0.031(4) -0.009(3) -0.011(3) -0.002(3)
C2Y 0.034(4) 0.030(4) 0.037(4) -0.010(3) -0.006(3) -0.002(3)
C3Y 0.038(4) 0.034(4) 0.048(4) -0.008(4) -0.005(4) 0.003(4)
C4Y 0.043(4) 0.040(4) 0.050(4) 0.001(4) -0.010(4) 0.006(4)
C5Y 0.052(5) 0.044(4) 0.040(4) 0.000(4) -0.015(4) 0.004(4)
C6Y 0.044(5) 0.040(4) 0.033(4) -0.004(3) -0.011(4) 0.002(4)
Fe1 0.0203(3) 0.0212(3) 0.0173(3) -0.0043(3) -0.0010(3) -0.0074(3)
Fe2 0.0293(4) 0.0239(4) 0.0347(4) -0.0070(3) -0.0017(3) -0.0116(3)
Fe3 0.0261(4) 0.0252(4) 0.0346(4) -0.0110(3) -0.0046(3) -0.0053(3)
Fe4 0.0216(4) 0.0216(3) 0.0227(4) -0.0070(3) -0.0005(3) -0.0026(3)
Fe5 0.0255(4) 0.0349(4) 0.0272(4) -0.0092(3) -0.0021(3) 0.0015(3)
Fe6 0.0303(4) 0.0268(4) 0.0350(4) -0.0093(3) -0.0019(3) -0.0009(3)
Fe7 0.0533(6) 0.0348(5) 0.0408(5) -0.0036(4) 0.0079(4) -0.0040(4)
Fe8 0.0457(5) 0.0400(5) 0.0438(5) -0.0177(4) 0.0074(4) -0.0087(4)
Cl1 0.0490(8) 0.0302(7) 0.0178(6) -0.0014(5) -0.0006(5) -0.0120(6)
Cl2 0.0334(7) 0.0394(7) 0.0200(6) 0.0028(5) -0.0040(5) -0.0099(6)
Cl3 0.0304(7) 0.0420(8) 0.0317(7) -0.0052(6) 0.0026(5) -0.0136(6)
Cl4 0.0306(7) 0.0362(7) 0.0357(7) -0.0074(6) 0.0089(6) -0.0096(6)
Cl5 0.0514(10) 0.0610(11) 0.0585(11) -0.0090(9) 0.0152(8) 0.0037(9)
Cl6 0.121(2) 0.0562(12) 0.0474(11) 0.0094(9) 0.0152(12) 0.0106(12)
Cl7 0.1078(19) 0.0565(12) 0.122(2) -0.0423(13) 0.0634(17) -0.0206(12)
Cl8 0.102(2) 0.164(3) 0.0627(15) 0.0152(16) -0.0210(14) -0.060(2)
Cl9 0.0499(9) 0.0384(8) 0.0513(9) -0.0125(7) -0.0042(7) -0.0083(7)
Cl10 0.0857(16) 0.0982(17) 0.0715(14) -0.0500(13) -0.0111(12) -0.0164(13)
Cl11 0.0567(11) 0.0603(11) 0.0622(11) -0.0253(9) -0.0027(9) 0.0100(9)
Cl12 0.0908(17) 0.0520(12) 0.1059(18) -0.0149(11) 0.0489(14) -0.0221(11)
P1 0.0236(6) 0.0223(6) 0.0262(7) -0.0080(5) 0.0001(5) -0.0069(5)
P2 0.0231(7) 0.0289(7) 0.0273(7) -0.0050(5) 0.0038(5) -0.0107(5)
P3 0.0215(6) 0.0231(6) 0.0241(6) -0.0062(5) -0.0012(5) -0.0027(5)
P4 0.0206(6) 0.0247(6) 0.0211(6) -0.0063(5) -0.0053(5) -0.0038(5)
P5 0.0226(6) 0.0243(6) 0.0242(6) -0.0084(5) 0.0006(5) -0.0022(5)
P6 0.0284(7) 0.0328(7) 0.0226(6) -0.0099(6) -0.0029(5) -0.0036(6)
P7 0.0368(8) 0.0222(7) 0.0296(7) -0.0094(6) -0.0029(6) -0.0030(6)
P8 0.0221(6) 0.0240(6) 0.0295(7) -0.0071(5) -0.0032(5) -0.0041(5)
O1 0.034(2) 0.0244(18) 0.0250(18) -0.0096(15) 0.0016(15) -0.0072(15)
O2 0.0231(18) 0.033(2) 0.0284(19) -0.0082(15) -0.0003(14) -0.0138(15)
O3 0.0263(19) 0.0274(19) 0.0296(19) -0.0084(15) -0.0020(15) -0.0037(15)
O4 0.0215(18) 0.0293(19) 0.0268(18) -0.0091(15) -0.0038(14) -0.0070(14)
O5 0.030(2) 0.0260(18) 0.0288(19) -0.0084(15) 0.0004(15) -0.0030(15)
O6 0.034(2) 0.033(2) 0.0254(19) -0.0084(16) -0.0068(16) -0.0014(16)
O7 0.040(2) 0.0228(18) 0.035(2) -0.0116(16) 0.0010(17) 0.0003(16)
O8 0.0253(19) 0.0307(19) 0.032(2) -0.0086(16) -0.0049(15) -0.0047(15)
C1 0.029(3) 0.030(3) 0.031(3) -0.012(2) 0.002(2) -0.012(2)
C2 0.033(3) 0.030(3) 0.047(3) -0.019(3) 0.001(3) -0.009(2)
C3 0.043(4) 0.044(4) 0.054(4) -0.028(3) -0.004(3) -0.018(3)
C4 0.036(3) 0.050(4) 0.036(3) -0.013(3) -0.010(3) -0.013(3)
C5 0.035(3) 0.031(3) 0.025(3) -0.006(2) -0.002(2) -0.009(2)
C6 0.029(3) 0.029(3) 0.033(3) -0.006(2) 0.003(2) -0.013(2)
C7 0.035(3) 0.036(3) 0.044(3) -0.004(3) 0.006(3) -0.024(3)
C8 0.047(4) 0.030(3) 0.051(4) -0.004(3) 0.006(3) -0.026(3)
C9 0.050(4) 0.031(3) 0.037(3) 0.006(3) -0.001(3) -0.011(3)
C10 0.035(3) 0.036(3) 0.033(3) -0.002(2) 0.000(2) -0.012(3)
C11 0.031(3) 0.022(3) 0.035(3) -0.006(2) -0.007(2) -0.002(2)
C12 0.035(3) 0.030(3) 0.055(4) -0.017(3) -0.008(3) 0.000(2)
C13 0.046(4) 0.024(3) 0.091(6) -0.007(3) -0.020(4) -0.006(3)
C14 0.037(4) 0.038(4) 0.065(5) 0.011(3) -0.008(3) -0.014(3)
C15 0.029(3) 0.034(3) 0.031(3) 0.004(2) -0.008(2) -0.004(2)
C16 0.024(3) 0.029(3) 0.023(2) -0.009(2) -0.009(2) 0.001(2)
C17 0.028(3) 0.043(3) 0.035(3) -0.015(3) -0.009(2) -0.006(2)
C18 0.046(4) 0.046(4) 0.040(3) -0.022(3) -0.013(3) -0.005(3)
C19 0.042(3) 0.043(3) 0.031(3) -0.015(3) -0.002(3) -0.002(3)
C20 0.035(3) 0.029(3) 0.022(3) -0.007(2) -0.002(2) -0.005(2)
C21 0.023(3) 0.035(3) 0.029(3) -0.014(2) 0.003(2) -0.001(2)
C22 0.037(3) 0.041(3) 0.039(3) -0.018(3) -0.001(3) 0.009(3)
C23 0.029(3) 0.086(6) 0.043(4) -0.025(4) -0.003(3) 0.018(3)
C24 0.028(3) 0.099(6) 0.041(4) -0.024(4) 0.005(3) -0.022(4)
C25 0.026(3) 0.056(4) 0.028(3) -0.014(3) 0.004(2) -0.013(3)
C26 0.033(3) 0.035(3) 0.019(2) -0.007(2) 0.001(2) 0.003(2)
C27 0.044(4) 0.051(4) 0.025(3) -0.011(3) -0.011(3) 0.009(3)
C28 0.071(5) 0.036(4) 0.033(3) 0.003(3) -0.003(3) 0.015(3)
C29 0.050(4) 0.030(3) 0.044(4) -0.002(3) 0.007(3) -0.003(3)
C30 0.032(3) 0.036(3) 0.028(3) -0.007(2) 0.007(2) -0.007(2)
C31 0.031(3) 0.025(3) 0.031(3) -0.007(2) -0.001(2) -0.007(2)
C32 0.045(3) 0.025(3) 0.041(3) -0.010(2) -0.004(3) -0.004(2)
C33 0.050(4) 0.027(3) 0.050(4) 0.002(3) -0.007(3) -0.004(3)
C34 0.041(4) 0.048(4) 0.035(3) 0.001(3) -0.001(3) -0.009(3)
C35 0.034(3) 0.032(3) 0.031(3) -0.006(2) 0.004(2) -0.007(2)
C36 0.025(3) 0.032(3) 0.045(3) -0.015(3) -0.003(2) -0.003(2)
C37 0.032(3) 0.038(3) 0.061(4) -0.015(3) -0.020(3) -0.001(3)
C38 0.030(3) 0.037(4) 0.093(6) -0.021(4) -0.007(3) 0.007(3)
C39 0.040(4) 0.043(4) 0.084(6) -0.026(4) 0.022(4) -0.007(3)
C40 0.035(3) 0.040(3) 0.042(3) -0.013(3) 0.009(3) -0.011(3)
C1A 0.025(3) 0.023(3) 0.043(3) -0.003(2) -0.004(2) -0.006(2)
C2A 0.040(4) 0.042(4) 0.054(4) -0.014(3) -0.003(3) 0.000(3)
C3A 0.052(5) 0.039(4) 0.097(7) -0.009(4) -0.002(4) 0.009(3)
C4A 0.043(4) 0.054(5) 0.072(5) 0.004(4) -0.009(4) -0.001(3)
C5A 0.046(4) 0.060(5) 0.049(4) 0.009(3) -0.013(3) -0.013(3)
C6A 0.030(3) 0.043(3) 0.040(3) -0.006(3) -0.006(2) -0.012(3)
C1B 0.024(3) 0.028(3) 0.033(3) -0.009(2) 0.000(2) -0.005(2)
C2B 0.043(4) 0.048(4) 0.044(3) -0.026(3) 0.007(3) -0.018(3)
C3B 0.045(4) 0.064(4) 0.039(3) -0.024(3) 0.015(3) -0.016(3)
C4B 0.035(3) 0.051(4) 0.032(3) -0.003(3) 0.007(3) -0.010(3)
C5B 0.028(3) 0.034(3) 0.041(3) -0.004(3) -0.001(2) -0.008(2)
C6B 0.021(3) 0.031(3) 0.036(3) -0.010(2) 0.000(2) -0.005(2)
C1C 0.018(2) 0.034(3) 0.037(3) -0.013(2) -0.001(2) -0.007(2)
C2C 0.029(3) 0.041(3) 0.053(4) -0.006(3) -0.002(3) -0.013(3)
C3C 0.030(3) 0.054(4) 0.073(5) -0.017(4) -0.012(3) -0.013(3)
C4C 0.041(4) 0.062(5) 0.066(5) -0.024(4) -0.023(3) -0.001(3)
C5C 0.041(4) 0.056(4) 0.034(3) -0.010(3) -0.007(3) -0.008(3)
C6C 0.027(3) 0.044(3) 0.035(3) -0.015(3) 0.000(2) -0.013(2)
C1E 0.020(2) 0.036(3) 0.025(3) -0.008(2) 0.000(2) 0.000(2)
C2E 0.030(3) 0.046(3) 0.030(3) -0.007(3) -0.003(2) -0.008(3)
C3E 0.033(3) 0.068(5) 0.036(3) -0.017(3) -0.008(3) -0.009(3)
C4E 0.038(4) 0.077(5) 0.027(3) 0.000(3) -0.002(3) 0.010(3)
C5E 0.055(4) 0.046(4) 0.038(4) 0.002(3) -0.001(3) 0.015(3)
C6E 0.042(3) 0.039(3) 0.032(3) -0.005(3) -0.002(3) 0.002(3)
C1F 0.029(3) 0.034(3) 0.027(3) -0.012(2) -0.001(2) -0.009(2)
C2F 0.053(4) 0.031(3) 0.034(3) -0.010(2) 0.006(3) -0.005(3)
C3F 0.061(5) 0.052(4) 0.042(4) -0.022(3) 0.017(3) -0.004(3)
C4F 0.053(4) 0.064(4) 0.031(3) -0.018(3) 0.015(3) -0.020(3)
C5F 0.054(4) 0.044(4) 0.031(3) -0.005(3) 0.000(3) -0.016(3)
C6F 0.034(3) 0.038(3) 0.026(3) -0.009(2) -0.003(2) -0.007(2)
C1G 0.022(3) 0.029(3) 0.031(3) -0.012(2) -0.002(2) -0.005(2)
C2G 0.029(3) 0.030(3) 0.030(3) -0.006(2) -0.003(2) -0.010(2)
C3G 0.047(4) 0.046(4) 0.037(3) -0.008(3) 0.002(3) -0.010(3)
C4G 0.048(4) 0.062(4) 0.053(4) -0.014(4) 0.018(3) -0.030(4)
C5G 0.032(3) 0.077(5) 0.062(5) -0.030(4) 0.009(3) -0.031(3)
C6G 0.029(3) 0.059(4) 0.042(3) -0.024(3) -0.001(3) -0.009(3)
C1I 0.029(3) 0.027(3) 0.027(3) -0.006(2) 0.000(2) -0.008(2)
C2I 0.042(4) 0.044(4) 0.036(3) -0.006(3) 0.009(3) 0.004(3)
C3I 0.048(4) 0.062(5) 0.042(4) -0.018(3) 0.019(3) -0.001(3)
C4I 0.054(4) 0.060(4) 0.028(3) -0.012(3) 0.007(3) -0.024(3)
C5I 0.052(4) 0.052(4) 0.026(3) -0.005(3) -0.007(3) -0.006(3)
C6I 0.034(3) 0.038(3) 0.037(3) -0.008(3) -0.007(2) -0.002(3)
C1J 0.030(3) 0.027(3) 0.030(3) -0.009(2) -0.001(2) -0.008(2)
C2J 0.038(3) 0.036(3) 0.041(3) -0.016(3) 0.001(3) -0.010(3)
C3J 0.052(4) 0.060(4) 0.045(4) -0.011(3) 0.011(3) -0.030(4)
C4J 0.077(5) 0.038(4) 0.054(4) -0.005(3) -0.005(4) -0.032(4)
C5J 0.080(5) 0.036(4) 0.061(5) -0.020(3) 0.003(4) -0.020(4)
C6J 0.054(4) 0.037(3) 0.050(4) -0.019(3) 0.010(3) -0.014(3)
C1K 0.038(3) 0.035(3) 0.025(3) -0.008(2) -0.001(2) 0.001(2)
C2K 0.048(4) 0.047(4) 0.050(4) -0.023(3) 0.004(3) -0.002(3)
C3K 0.064(5) 0.057(4) 0.060(5) -0.043(4) -0.001(4) -0.002(4)
C4K 0.067(5) 0.062(5) 0.036(4) -0.027(3) 0.011(3) 0.005(4)
C5K 0.053(4) 0.070(5) 0.048(4) -0.020(4) 0.021(3) -0.013(4)
C6K 0.048(4) 0.059(4) 0.035(3) -0.018(3) 0.006(3) -0.008(3)
C1L 0.027(3) 0.038(3) 0.039(3) -0.019(3) -0.002(2) -0.005(2)
C2L 0.032(3) 0.061(4) 0.047(4) -0.024(3) -0.009(3) -0.006(3)
C3L 0.035(4) 0.076(5) 0.068(5) -0.036(4) -0.011(3) -0.001(3)
C4L 0.037(4) 0.070(5) 0.096(7) -0.041(5) 0.003(4) -0.021(4)
C5L 0.045(4) 0.054(4) 0.071(5) -0.011(4) 0.003(4) -0.014(3)
C6L 0.042(4) 0.043(3) 0.038(3) -0.011(3) -0.003(3) -0.006(3)
C1M 0.049(4) 0.029(3) 0.048(4) -0.020(3) -0.010(3) -0.004(3)
C2M 0.062(5) 0.046(4) 0.064(5) -0.018(3) -0.024(4) -0.008(3)
C3M 0.068(6) 0.054(5) 0.105(7) -0.036(5) -0.042(5) 0.007(4)
C4M 0.060(5) 0.062(5) 0.128(9) -0.039(6) -0.027(6) -0.021(4)
C5M 0.064(6) 0.103(7) 0.102(8) -0.031(6) 0.001(5) -0.045(5)
C6M 0.059(5) 0.079(6) 0.065(5) -0.014(4) -0.003(4) -0.038(4)
C1N 0.052(4) 0.029(3) 0.031(3) -0.011(2) -0.002(3) -0.002(3)
C2N 0.076(5) 0.029(3) 0.041(4) -0.015(3) 0.000(3) -0.005(3)
C3N 0.095(6) 0.036(4) 0.053(4) -0.018(3) 0.009(4) 0.008(4)
C4N 0.107(7) 0.060(5) 0.042(4) -0.012(4) 0.028(4) 0.013(5)
C5N 0.094(6) 0.053(4) 0.040(4) -0.012(3) 0.026(4) -0.007(4)
C6N 0.066(5) 0.036(3) 0.034(3) -0.010(3) 0.007(3) 0.000(3)
C1P 0.038(3) 0.032(3) 0.031(3) -0.003(2) -0.006(2) -0.014(2)
C2P 0.032(4) 0.059(5) 0.076(5) 0.006(4) -0.002(3) -0.016(3)
C3P 0.059(5) 0.091(7) 0.089(7) 0.017(5) -0.016(5) -0.051(5)
C4P 0.092(7) 0.070(6) 0.071(5) 0.020(4) -0.036(5) -0.057(5)
C5P 0.081(6) 0.038(4) 0.079(6) 0.000(4) -0.029(5) -0.024(4)
C6P 0.051(4) 0.033(3) 0.059(4) -0.011(3) -0.013(3) -0.013(3)
C1Q 0.034(3) 0.021(2) 0.030(3) -0.005(2) -0.005(2) -0.004(2)
C2Q 0.034(3) 0.037(3) 0.041(3) -0.009(3) -0.007(3) -0.005(3)
C3Q 0.064(5) 0.045(4) 0.038(4) -0.007(3) -0.021(3) -0.005(3)
C4Q 0.079(5) 0.038(4) 0.031(3) 0.002(3) -0.012(3) -0.007(3)
C5Q 0.059(4) 0.039(3) 0.035(3) -0.007(3) 0.008(3) -0.011(3)
C6Q 0.039(3) 0.031(3) 0.041(3) -0.008(3) -0.001(3) -0.008(3)
C1S 0.053(5) 0.067(5) 0.080(6) -0.014(4) 0.001(4) -0.013(4)
Cl1A 0.0689(14) 0.0991(18) 0.0906(17) -0.0068(13) -0.0205(12) -0.0408(13)
Cl1B 0.0580(13) 0.0862(16) 0.1080(19) -0.0456(14) -0.0102(12) -0.0036(11)
C2S 0.100(4) 0.106(4) 0.100(4) -0.027(2) -0.005(2) -0.017(2)
Cl2A 0.187(3) 0.196(3) 0.190(3) -0.090(3) -0.038(3) 0.000(3)
Cl2B 0.160(3) 0.167(3) 0.160(3) -0.056(2) -0.021(2) -0.025(2)
C3S 0.106(8) 0.099(8) 0.096(8) -0.045(6) -0.035(6) 0.005(6)
Cl3A 0.0821(15) 0.0725(14) 0.1008(17) -0.0273(12) -0.0277(13) -0.0006(11)
Cl3B 0.061(5) 0.051(4) 0.055(4) -0.007(2) 0.004(2) -0.005(2)
Cl3C 0.311(13) 0.057(4) 0.060(4) -0.006(3) -0.029(7) 0.024(6)
C4S 0.159(10) 0.070(6) 0.041(4) 0.003(4) -0.023(5) -0.056(6)
Cl4A 0.117(2) 0.0854(17) 0.0868(17) -0.0111(14) -0.0190(15) -0.0390(16)
Cl4B 0.168(3) 0.0693(14) 0.0609(14) 0.0076(11) -0.0260(16) -0.0497(17)
C5S 0.21(2) 0.123(14) 0.54(5) -0.13(2) 0.23(3) -0.077(14)
Cl5A 0.152(3) 0.180(3) 0.189(3) -0.043(3) -0.007(3) -0.045(3)
Cl5B 0.288(8) 0.280(8) 0.296(8) -0.075(4) -0.017(4) -0.066(4)
Cl5C 0.181(15) 0.177(15) 0.177(15) -0.048(5) -0.015(4) -0.038(5)
C6S 0.124(16) 0.158(18) 0.58(6) 0.07(3) 0.09(2) -0.045(14)
Cl6A 0.115(4) 0.310(9) 0.561(17) -0.130(10) 0.005(7) -0.080(5)
Cl6B 0.353(10) 0.155(5) 0.307(9) -0.050(5) -0.060(8) -0.087(6)

loop_
_atom_type_symbol
_atom_type_description
_atom_type_scat_dispersion_real
_atom_type_scat_dispersion_imag
_atom_type_scat_source
C C 0.0033 0.0016 'International Tables Vol C Tables 4.2.6.8 and 6.1.1.4'
H H 0.0000 0.0000 'International Tables Vol C Tables 4.2.6.8 and 6.1.1.4'
O O 0.0106 0.0060 'International Tables Vol C Tables 4.2.6.8 and 6.1.1.4'
P P 0.1023 0.0942 'International Tables Vol C Tables 4.2.6.8 and 6.1.1.4'
Cl Cl 0.1484 0.1585 'International Tables Vol C Tables 4.2.6.8 and 6.1.1.4'
Fe Fe 0.3463 0.8444 'International Tables Vol C Tables 4.2.6.8 and 6.1.1.4'

loop_
_geom_angle_atom_site_label_1
_geom_angle_atom_site_label_2
_geom_angle_atom_site_label_3
_geom_angle
C2D C1D C6D 120.0
C2D C1D P2 118.1(8)
C6D C1D P2 121.9(8)
C3D C2D C1D 120.0
C2D C3D C4D 120.0
C5D C4D C3D 120.0
C4D C5D C6D 120.0
C5D C6D C1D 120.0
C6X C1X C2X 117.2(10)
C6X C1X P2 120.4(11)
C2X C1X P2 122.4(11)
C3X C2X C1X 119.8(14)
C4X C3X C2X 120.2(14)
C5X C4X C3X 121.8(15)
C4X C5X C6X 122.7(15)
C1X C6X C5X 118.2(13)
C2H C1H C6H 120.0
C2H C1H P4 118.3(2)
C6H C1H P4 121.7(2)
C1H C2H C3H 120.0
C4H C3H C2H 120.0
C5H C4H C3H 120.0
C4H C5H C6H 120.0
C5H C6H C1H 120.0
C2Y C1Y C6Y 120.0
C2Y C1Y P4 117.2(2)
C6Y C1Y P4 122.7(2)
C1Y C2Y C3Y 120.0
C2Y C3Y C4Y 120.0
C5Y C4Y C3Y 120.0
C4Y C5Y C6Y 120.0
C5Y C6Y C1Y 120.0
O1 Fe1 O3 178.06(15)
O1 Fe1 O4 88.21(15)
O3 Fe1 O4 93.11(15)
O1 Fe1 O2 90.43(15)
O3 Fe1 O2 88.28(15)
O4 Fe1 O2 178.22(15)
O1 Fe1 Cl2 91.56(11)
O3 Fe1 Cl2 89.90(11)
O4 Fe1 Cl2 88.44(11)
O2 Fe1 Cl2 90.45(11)
O1 Fe1 Cl1 89.04(11)
O3 Fe1 Cl1 89.53(11)
O4 Fe1 Cl1 90.18(11)
O2 Fe1 Cl1 90.95(11)
Cl2 Fe1 Cl1 178.48(6)
C6 Fe2 C1 125.6(2)
C6 Fe2 C7 41.6(2)
C1 Fe2 C7 162.5(2)
C6 Fe2 C2 162.9(2)
C1 Fe2 C2 41.4(2)
C7 Fe2 C2 154.0(2)
C6 Fe2 C10 41.6(2)
C1 Fe2 C10 108.6(2)
C7 Fe2 C10 69.6(2)
C2 Fe2 C10 124.7(2)
C6 Fe2 C5 108.5(2)
C1 Fe2 C5 41.1(2)
C7 Fe2 C5 124.5(2)
C2 Fe2 C5 68.9(2)
C10 Fe2 C5 123.5(2)
C6 Fe2 C8 68.8(2)
C1 Fe2 C8 156.2(2)
C7 Fe2 C8 40.5(2)
C2 Fe2 C8 119.6(2)
C10 Fe2 C8 68.2(2)
C5 Fe2 C8 160.3(2)
C6 Fe2 C9 68.9(2)
C1 Fe2 C9 122.1(2)
C7 Fe2 C9 68.5(3)
C2 Fe2 C9 107.1(3)
C10 Fe2 C9 40.5(2)
C5 Fe2 C9 158.8(2)
C8 Fe2 C9 40.1(3)
C6 Fe2 C4 121.4(2)
C1 Fe2 C4 68.4(2)
C7 Fe2 C4 106.5(3)
C2 Fe2 C4 68.2(3)
C10 Fe2 C4 158.3(2)
C5 Fe2 C4 40.1(2)
C8 Fe2 C4 123.4(3)
C9 Fe2 C4 159.5(3)
C6 Fe2 C3 155.7(2)
C1 Fe2 C3 68.4(2)
C7 Fe2 C3 119.2(2)
C2 Fe2 C3 40.3(2)
C10 Fe2 C3 160.6(3)
C5 Fe2 C3 67.7(2)
C8 Fe2 C3 106.4(3)
C9 Fe2 C3 123.6(3)
C4 Fe2 C3 40.1(3)
C16 Fe3 C11 126.9(2)
C16 Fe3 C12 163.9(2)
C11 Fe3 C12 41.6(2)
C16 Fe3 C17 41.8(2)
C11 Fe3 C17 164.5(2)
C12 Fe3 C17 152.1(2)
C16 Fe3 C20 40.8(2)
C11 Fe3 C20 109.0(2)
C12 Fe3 C20 125.6(2)
C17 Fe3 C20 69.2(2)
C16 Fe3 C14 121.6(3)
C11 Fe3 C14 68.7(2)
C12 Fe3 C14 68.4(3)
C17 Fe3 C14 106.8(3)
C20 Fe3 C14 157.7(3)
C16 Fe3 C13 155.1(3)
C11 Fe3 C13 68.2(2)
C12 Fe3 C13 40.4(3)
C17 Fe3 C13 118.4(3)
C20 Fe3 C13 161.8(3)
C14 Fe3 C13 39.7(3)
C16 Fe3 C19 68.9(2)
C11 Fe3 C19 120.6(2)
C12 Fe3 C19 106.0(3)
C17 Fe3 C19 68.8(2)
C20 Fe3 C19 40.7(2)
C14 Fe3 C19 160.1(3)
C13 Fe3 C19 123.9(3)
C16 Fe3 C15 109.2(2)
C11 Fe3 C15 41.0(2)
C12 Fe3 C15 69.3(2)
C17 Fe3 C15 126.0(2)
C20 Fe3 C15 122.8(2)
C14 Fe3 C15 40.8(3)
C13 Fe3 C15 67.8(3)
C19 Fe3 C15 157.0(2)
C16 Fe3 C18 69.0(2)
C11 Fe3 C18 154.2(2)
C12 Fe3 C18 117.6(3)
C17 Fe3 C18 40.7(2)
C20 Fe3 C18 68.4(2)
C14 Fe3 C18 123.7(3)
C13 Fe3 C18 105.8(3)
C19 Fe3 C18 40.5(3)
C15 Fe3 C18 162.0(3)
O7 Fe4 O6 87.06(16)
O7 Fe4 O5 176.38(16)
O6 Fe4 O5 92.52(15)
O7 Fe4 O8 91.35(16)
O6 Fe4 O8 176.95(16)
O5 Fe4 O8 89.23(15)
O7 Fe4 Cl4 88.17(12)
O6 Fe4 Cl4 92.38(12)
O5 Fe4 Cl4 88.26(11)
O8 Fe4 Cl4 90.18(11)
O7 Fe4 Cl3 92.75(12)
O6 Fe4 Cl3 90.35(12)
O5 Fe4 Cl3 90.84(11)
O8 Fe4 Cl3 87.12(11)
Cl4 Fe4 Cl3 177.17(6)
C21 Fe5 C26 127.1(2)
C21 Fe5 C23 68.8(2)
C26 Fe5 C23 153.6(3)
C21 Fe5 C22 41.3(2)
C26 Fe5 C22 164.7(2)
C23 Fe5 C22 40.9(3)
C21 Fe5 C27 163.9(2)
C26 Fe5 C27 41.1(2)
C23 Fe5 C27 117.9(3)
C22 Fe5 C27 152.6(2)
C21 Fe5 C24 68.4(2)
C26 Fe5 C24 120.4(3)
C23 Fe5 C24 40.1(3)
C22 Fe5 C24 68.4(3)
C27 Fe5 C24 106.5(3)
C21 Fe5 C25 41.4(2)
C26 Fe5 C25 108.2(2)
C23 Fe5 C25 68.5(3)
C22 Fe5 C25 69.5(3)
C27 Fe5 C25 125.0(3)
C24 Fe5 C25 40.5(3)
C21 Fe5 C30 109.5(2)
C26 Fe5 C30 41.2(2)
C23 Fe5 C30 162.5(3)
C22 Fe5 C30 126.3(3)
C27 Fe5 C30 68.8(2)
C24 Fe5 C30 156.9(3)
C25 Fe5 C30 122.5(2)
C21 Fe5 C29 121.3(3)
C26 Fe5 C29 68.8(2)
C23 Fe5 C29 124.5(3)
C22 Fe5 C29 107.1(3)
C27 Fe5 C29 68.5(3)
C24 Fe5 C29 160.9(3)
C25 Fe5 C29 157.2(3)
C30 Fe5 C29 40.3(2)
C21 Fe5 C28 155.0(3)
C26 Fe5 C28 68.5(2)
C23 Fe5 C28 105.9(3)
C22 Fe5 C28 118.6(3)
C27 Fe5 C28 40.5(3)
C24 Fe5 C28 124.1(3)
C25 Fe5 C28 161.4(3)
C30 Fe5 C28 67.9(3)
C29 Fe5 C28 40.4(3)
C31 Fe6 C36 125.5(2)
C31 Fe6 C37 163.3(2)
C36 Fe6 C37 41.6(2)
C31 Fe6 C32 41.3(2)
C36 Fe6 C32 162.4(2)
C37 Fe6 C32 154.0(2)
C31 Fe6 C35 41.1(2)
C36 Fe6 C35 108.5(2)
C37 Fe6 C35 125.5(3)
C32 Fe6 C35 69.1(2)
C31 Fe6 C40 108.5(2)
C36 Fe6 C40 40.7(2)
C37 Fe6 C40 68.6(3)
C32 Fe6 C40 124.8(2)
C35 Fe6 C40 122.8(2)
C31 Fe6 C38 155.0(3)
C36 Fe6 C38 69.0(2)
C37 Fe6 C38 40.7(3)
C32 Fe6 C38 118.9(3)
C35 Fe6 C38 161.8(3)
C40 Fe6 C38 67.8(3)
C31 Fe6 C39 121.0(3)
C36 Fe6 C39 68.5(3)
C37 Fe6 C39 68.2(3)
C32 Fe6 C39 106.5(3)
C35 Fe6 C39 157.3(3)
C40 Fe6 C39 40.2(3)
C38 Fe6 C39 40.1(3)
C31 Fe6 C33 68.4(2)
C36 Fe6 C33 156.4(3)
C37 Fe6 C33 119.9(3)
C32 Fe6 C33 40.3(3)
C35 Fe6 C33 68.3(2)
C40 Fe6 C33 160.7(3)
C38 Fe6 C33 106.4(3)
C39 Fe6 C33 123.6(3)
C31 Fe6 C34 68.4(2)
C36 Fe6 C34 121.9(3)
C37 Fe6 C34 107.6(3)
C32 Fe6 C34 68.4(3)
C35 Fe6 C34 40.4(2)
C40 Fe6 C34 157.8(3)
C38 Fe6 C34 124.5(3)
C39 Fe6 C34 160.6(3)
C33 Fe6 C34 40.5(3)
Cl6 Fe7 Cl7 111.22(11)
Cl6 Fe7 Cl5 110.68(9)
Cl7 Fe7 Cl5 109.20(9)
Cl6 Fe7 Cl8 108.77(12)
Cl7 Fe7 Cl8 107.76(14)
Cl5 Fe7 Cl8 109.14(10)
Cl9 Fe8 Cl11 111.34(8)
Cl9 Fe8 Cl12 108.38(8)
Cl11 Fe8 Cl12 111.16(10)
Cl9 Fe8 Cl10 107.70(9)
Cl11 Fe8 Cl10 107.35(9)
Cl12 Fe8 Cl10 110.87(12)
O1 P1 C1 113.0(2)
O1 P1 C1A 110.0(2)
C1 P1 C1A 107.6(3)
O1 P1 C1B 111.1(2)
C1 P1 C1B 105.8(2)
C1A P1 C1B 109.1(3)
O2 P2 C6 113.3(2)
O2 P2 C1D 115.8(5)
C6 P2 C1D 108.2(5)
O2 P2 C1C 108.6(2)
C6 P2 C1C 107.6(3)
C1D P2 C1C 102.5(5)
O2 P2 C1X 110.9(6)
C6 P2 C1X 107.2(6)
C1D P2 C1X 6.9(10)
C1C P2 C1X 109.1(6)
O3 P3 C11 112.6(2)
O3 P3 C1F 110.0(2)
C11 P3 C1F 107.4(3)
O3 P3 C1E 111.5(2)
C11 P3 C1E 105.4(2)
C1F P3 C1E 109.7(2)
O4 P4 C16 112.3(2)
O4 P4 C1H 115.0(2)
C16 P4 C1H 108.1(2)
O4 P4 C1G 109.0(2)
C16 P4 C1G 108.3(2)
C1H P4 C1G 103.7(3)
O4 P4 C1Y 109.7(2)
C16 P4 C1Y 107.2(2)
C1H P4 C1Y 7.0
C1G P4 C1Y 110.3(3)
O5 P5 C21 114.2(2)
O5 P5 C1I 110.5(2)
C21 P5 C1I 106.2(2)
O5 P5 C1J 110.3(2)
C21 P5 C1J 104.7(3)
C1I P5 C1J 110.7(2)
O6 P6 C26 109.6(2)
O6 P6 C1L 110.5(3)
C26 P6 C1L 109.7(3)
O6 P6 C1K 112.6(2)
C26 P6 C1K 105.0(3)
C1L P6 C1K 109.2(3)
O7 P7 C31 110.1(2)
O7 P7 C1N 109.3(3)
C31 P7 C1N 109.5(3)
O7 P7 C1M 113.1(3)
C31 P7 C1M 108.4(3)
C1N P7 C1M 106.4(3)
O8 P8 C36 115.2(2)
O8 P8 C1Q 108.9(2)
C36 P8 C1Q 106.5(3)
O8 P8 C1P 111.7(2)
C36 P8 C1P 106.1(3)
C1Q P8 C1P 108.0(3)
P1 O1 Fe1 166.2(2)
P2 O2 Fe1 155.9(2)
P3 O3 Fe1 165.9(2)
P4 O4 Fe1 160.2(2)
P5 O5 Fe4 162.9(2)
P6 O6 Fe4 167.4(3)
P7 O7 Fe4 157.4(3)
P8 O8 Fe4 153.0(2)
C5 C1 C2 107.5(5)
C5 C1 P1 124.2(4)
C2 C1 P1 128.3(4)
C5 C1 Fe2 70.4(3)
C2 C1 Fe2 69.7(3)
P1 C1 Fe2 124.3(3)
C3 C2 C1 107.4(5)
C3 C2 Fe2 70.6(4)
C1 C2 Fe2 68.9(3)
C2 C3 C4 108.7(5)
C2 C3 Fe2 69.0(3)
C4 C3 Fe2 69.9(3)
C5 C4 C3 108.4(5)
C5 C4 Fe2 69.6(3)
C3 C4 Fe2 69.9(4)
C4 C5 C1 108.0(5)
C4 C5 Fe2 70.2(3)
C1 C5 Fe2 68.5(3)
C7 C6 C10 107.4(5)
C7 C6 P2 128.7(4)
C10 C6 P2 123.9(4)
C7 C6 Fe2 69.5(3)
C10 C6 Fe2 70.1(3)
P2 C6 Fe2 123.9(3)
C8 C7 C6 107.5(5)
C8 C7 Fe2 70.5(3)
C6 C7 Fe2 68.9(3)
C9 C8 C7 109.0(5)
C9 C8 Fe2 70.0(3)
C7 C8 Fe2 68.9(3)
C8 C9 C10 108.8(6)
C8 C9 Fe2 69.9(3)
C10 C9 Fe2 69.5(3)
C9 C10 C6 107.2(5)
C9 C10 Fe2 70.0(4)
C6 C10 Fe2 68.3(3)
C15 C11 C12 108.2(5)
C15 C11 P3 122.6(4)
C12 C11 P3 129.2(5)
C15 C11 Fe3 70.7(3)
C12 C11 Fe3 69.4(3)
P3 C11 Fe3 124.6(3)
C13 C12 C11 106.7(6)
C13 C12 Fe3 70.5(4)
C11 C12 Fe3 69.0(3)
C14 C13 C12 109.8(6)
C14 C13 Fe3 70.1(4)
C12 C13 Fe3 69.1(3)
C13 C14 C15 108.5(6)
C13 C14 Fe3 70.2(4)
C15 C14 Fe3 69.9(3)
C11 C15 C14 106.7(6)
C11 C15 Fe3 68.3(3)
C14 C15 Fe3 69.2(4)
C20 C16 C17 107.8(5)
C20 C16 P4 124.6(4)
C17 C16 P4 127.5(4)
C20 C16 Fe3 70.4(3)
C17 C16 Fe3 69.5(3)
P4 C16 Fe3 122.7(3)
C18 C17 C16 107.3(5)
C18 C17 Fe3 70.5(3)
C16 C17 Fe3 68.7(3)
C17 C18 C19 108.5(5)
C17 C18 Fe3 68.8(3)
C19 C18 Fe3 69.6(3)
C18 C19 C20 108.1(5)
C18 C19 Fe3 69.9(3)
C20 C19 Fe3 69.3(3)
C16 C20 C19 108.3(5)
C16 C20 Fe3 68.7(3)
C19 C20 Fe3 70.0(3)
C22 C21 C25 108.5(5)
C22 C21 P5 127.4(5)
C25 C21 P5 124.1(4)
C22 C21 Fe5 70.0(3)
C25 C21 Fe5 70.3(3)
P5 C21 Fe5 126.1(3)
C23 C22 C21 106.7(6)
C23 C22 Fe5 69.5(4)
C21 C22 Fe5 68.7(3)
C24 C23 C22 108.8(6)
C24 C23 Fe5 70.4(4)
C22 C23 Fe5 69.7(3)
C23 C24 C25 109.5(6)
C23 C24 Fe5 69.6(4)
C25 C24 Fe5 69.8(3)
C24 C25 C21 106.5(6)
C24 C25 Fe5 69.7(4)
C21 C25 Fe5 68.3(3)
C27 C26 C30 107.6(5)
C27 C26 P6 131.3(5)
C30 C26 P6 121.0(4)
C27 C26 Fe5 69.9(3)
C30 C26 Fe5 70.2(3)
P6 C26 Fe5 122.6(3)
C28 C27 C26 107.8(6)
C28 C27 Fe5 70.6(4)
C26 C27 Fe5 69.0(3)
C27 C28 C29 108.5(5)
C27 C28 Fe5 68.9(3)
C29 C28 Fe5 69.8(4)
C30 C29 C28 108.0(6)
C30 C29 Fe5 69.4(3)
C28 C29 Fe5 69.8(4)
C29 C30 C26 108.1(5)
C29 C30 Fe5 70.3(3)
C26 C30 Fe5 68.5(3)
C35 C31 C32 108.3(5)
C35 C31 P7 123.7(4)
C32 C31 P7 127.9(4)
C35 C31 Fe6 70.3(3)
C32 C31 Fe6 70.0(3)
P7 C31 Fe6 121.7(3)
C33 C32 C31 107.5(5)
C33 C32 Fe6 70.6(4)
C31 C32 Fe6 68.7(3)
C32 C33 C34 108.6(5)
C32 C33 Fe6 69.1(3)
C34 C33 Fe6 70.1(3)
C35 C34 C33 107.9(6)
C35 C34 Fe6 68.9(3)
C33 C34 Fe6 69.4(4)
C34 C35 C31 107.8(5)
C34 C35 Fe6 70.7(3)
C31 C35 Fe6 68.7(3)
C40 C36 C37 107.3(5)
C40 C36 P8 124.8(5)
C37 C36 P8 127.9(5)
C40 C36 Fe6 70.6(3)
C37 C36 Fe6 69.7(3)
P8 C36 Fe6 125.2(3)
C38 C37 C36 107.5(6)
C38 C37 Fe6 70.3(4)
C36 C37 Fe6 68.7(3)
C39 C38 C37 108.2(6)
C39 C38 Fe6 70.0(4)
C37 C38 Fe6 68.9(4)
C38 C39 C40 108.5(6)
C38 C39 Fe6 69.9(4)
C40 C39 Fe6 69.7(4)
C39 C40 C36 108.5(6)
C39 C40 Fe6 70.1(4)
C36 C40 Fe6 68.6(3)
C2A C1A C6A 119.5(5)
C2A C1A P1 122.0(5)
C6A C1A P1 118.5(4)
C3A C2A C1A 120.7(7)
C2A C3A C4A 119.7(7)
C5A C4A C3A 119.6(7)
C4A C5A C6A 120.5(7)
C5A C6A C1A 119.9(6)
C2B C1B C6B 119.3(5)
C2B C1B P1 122.0(4)
C6B C1B P1 118.7(4)
C3B C2B C1B 120.6(6)
C2B C3B C4B 119.2(6)
C5B C4B C3B 121.1(5)
C4B C5B C6B 119.3(5)
C5B C6B C1B 120.4(5)
C6C C1C C2C 119.6(5)
C6C C1C P2 120.0(4)
C2C C1C P2 120.4(4)
C1C C2C C3C 119.6(6)
C4C C3C C2C 119.8(6)
C3C C4C C5C 121.2(6)
C4C C5C C6C 119.9(6)
C1C C6C C5C 119.9(5)
C2E C1E C6E 119.7(5)
C2E C1E P3 119.5(4)
C6E C1E P3 120.8(4)
C3E C2E C1E 120.4(6)
C4E C3E C2E 119.6(6)
C3E C4E C5E 120.9(6)
C4E C5E C6E 120.2(6)
C1E C6E C5E 119.1(6)
C2F C1F C6F 121.0(5)
C2F C1F P3 121.0(4)
C6F C1F P3 117.9(4)
C1F C2F C3F 119.0(6)
C4F C3F C2F 120.2(6)
C5F C4F C3F 120.7(6)
C4F C5F C6F 120.0(6)
C1F C6F C5F 119.1(5)
C2G C1G C6G 119.7(5)
C2G C1G P4 119.2(4)
C6G C1G P4 121.1(4)
C3G C2G C1G 120.1(5)
C2G C3G C4G 119.3(6)
C5G C4G C3G 121.1(6)
C4G C5G C6G 119.7(6)
C5G C6G C1G 119.9(6)
C6I C1I C2I 120.0(5)
C6I C1I P5 119.7(4)
C2I C1I P5 120.2(4)
C3I C2I C1I 119.9(6)
C4I C3I C2I 120.2(6)
C3I C4I C5I 119.7(6)
C6I C5I C4I 120.5(6)
C5I C6I C1I 119.6(6)
C2J C1J C6J 119.6(5)
C2J C1J P5 118.3(4)
C6J C1J P5 121.6(4)
C1J C2J C3J 120.2(6)
C4J C3J C2J 119.7(6)
C3J C4J C5J 120.3(6)
C6J C5J C4J 120.9(7)
C5J C6J C1J 119.4(6)
C6K C1K C2K 118.7(6)
C6K C1K P6 117.8(5)
C2K C1K P6 123.4(5)
C3K C2K C1K 119.8(7)
C4K C3K C2K 120.3(7)
C5K C4K C3K 120.8(6)
C4K C5K C6K 119.7(7)
C1K C6K C5K 120.7(7)
C6L C1L C2L 119.4(6)
C6L C1L P6 118.4(5)
C2L C1L P6 122.2(5)
C3L C2L C1L 120.2(7)
C2L C3L C4L 119.4(7)
C5L C4L C3L 121.1(7)
C4L C5L C6L 120.0(7)
C5L C6L C1L 119.9(6)
C6M C1M C2M 120.8(7)
C6M C1M P7 120.2(5)
C2M C1M P7 119.0(6)
C1M C2M C3M 118.3(8)
C4M C3M C2M 121.7(9)
C3M C4M C5M 120.3(8)
C6M C5M C4M 119.1(9)
C1M C6M C5M 119.7(8)
C6N C1N C2N 120.5(6)
C6N C1N P7 119.1(4)
C2N C1N P7 120.4(5)
C3N C2N C1N 119.4(7)
C4N C3N C2N 120.0(7)
C3N C4N C5N 119.8(7)
C6N C5N C4N 120.8(7)
C5N C6N C1N 119.5(6)
C2P C1P C6P 120.2(6)
C2P C1P P8 120.9(5)
C6P C1P P8 118.9(5)
C1P C2P C3P 119.5(8)
C4P C3P C2P 120.0(8)
C3P C4P C5P 121.1(7)
C4P C5P C6P 119.1(8)
C1P C6P C5P 120.0(7)
C6Q C1Q C2Q 119.5(5)
C6Q C1Q P8 119.4(4)
C2Q C1Q P8 121.1(4)
C3Q C2Q C1Q 118.8(6)
C4Q C3Q C2Q 121.2(6)
C3Q C4Q C5Q 120.6(6)
C6Q C5Q C4Q 118.7(6)
C5Q C6Q C1Q 121.2(6)
Cl1A C1S Cl1B 111.5(3)
Cl2B C2S Cl2A 110.8(5)
Cl3C C3S Cl3A 117.3(8)
Cl3C C3S Cl3B 15.0(9)
Cl3A C3S Cl3B 107.6(6)
Cl4A C4S Cl4B 112.6(3)
Cl5B C5S Cl5A 111.4(5)
Cl5B C5S Cl5C 43.2(9)
Cl5A C5S Cl5C 104.9(6)
Cl6B C6S Cl6A 127.5(18)

loop_
_geom_bond_atom_site_label_1
_geom_bond_atom_site_label_2
_geom_bond_distance
C1D C2D 1.3900
C1D C6D 1.3900
C1D P2 1.776(7)
C2D C3D 1.3900
C3D C4D 1.3900
C4D C5D 1.3900
C5D C6D 1.3900
C1X C6X 1.357(18)
C1X C2X 1.408(19)
C1X P2 1.803(8)
C2X C3X 1.402(19)
C3X C4X 1.29(2)
C4X C5X 1.27(2)
C5X C6X 1.420(18)
C1H C2H 1.3900
C1H C6H 1.3900
C1H P4 1.790(3)
C2H C3H 1.3900
C3H C4H 1.3900
C4H C5H 1.3900
C5H C6H 1.3900
C1Y C2Y 1.3900
C1Y C6Y 1.3900
C1Y P4 1.814(3)
C2Y C3Y 1.3900
C3Y C4Y 1.3900
C4Y C5Y 1.3900
C5Y C6Y 1.3900
Fe1 O1 1.998(3)
Fe1 O3 2.000(4)
Fe1 O4 2.002(3)
Fe1 O2 2.015(3)
Fe1 Cl2 2.3316(14)
Fe1 Cl1 2.3596(14)
Fe2 C6 2.022(6)
Fe2 C1 2.024(5)
Fe2 C7 2.030(6)
Fe2 C2 2.035(6)
Fe2 C10 2.047(6)
Fe2 C5 2.049(5)
Fe2 C8 2.051(6)
Fe2 C9 2.053(6)
Fe2 C4 2.056(6)
Fe2 C3 2.056(6)
Fe3 C16 2.022(5)
Fe3 C11 2.023(5)
Fe3 C12 2.029(6)
Fe3 C17 2.034(6)
Fe3 C20 2.044(5)
Fe3 C14 2.047(6)
Fe3 C13 2.048(6)
Fe3 C19 2.054(6)
Fe3 C15 2.056(6)
Fe3 C18 2.057(6)
Fe4 O7 1.970(4)
Fe4 O6 1.995(4)
Fe4 O5 2.005(4)
Fe4 O8 2.017(4)
Fe4 Cl4 2.3630(14)
Fe4 Cl3 2.3644(15)
Fe5 C21 2.017(5)
Fe5 C26 2.025(5)
Fe5 C23 2.031(6)
Fe5 C22 2.034(6)
Fe5 C27 2.037(6)
Fe5 C24 2.041(6)
Fe5 C25 2.043(6)
Fe5 C30 2.047(6)
Fe5 C29 2.059(6)
Fe5 C28 2.060(6)
Fe6 C31 2.018(5)
Fe6 C36 2.019(6)
Fe6 C37 2.032(6)
Fe6 C32 2.035(6)
Fe6 C35 2.040(6)
Fe6 C40 2.046(6)
Fe6 C38 2.050(7)
Fe6 C39 2.051(7)
Fe6 C33 2.055(6)
Fe6 C34 2.064(6)
Fe7 Cl6 2.158(2)
Fe7 Cl7 2.171(2)
Fe7 Cl5 2.185(2)
Fe7 Cl8 2.202(3)
Fe8 Cl9 2.1845(18)
Fe8 Cl11 2.187(2)
Fe8 Cl12 2.188(2)
Fe8 Cl10 2.197(2)
P1 O1 1.501(4)
P1 C1 1.778(5)
P1 C1A 1.796(5)
P1 C1B 1.801(5)
P2 O2 1.495(4)
P2 C6 1.776(6)
P2 C1C 1.787(6)
P3 O3 1.498(4)
P3 C11 1.780(6)
P3 C1F 1.801(5)
P3 C1E 1.805(5)
P4 O4 1.507(3)
P4 C16 1.778(5)
P4 C1G 1.796(5)
P5 O5 1.500(4)
P5 C21 1.779(6)
P5 C1I 1.801(5)
P5 C1J 1.802(5)
P6 O6 1.493(4)
P6 C26 1.775(6)
P6 C1L 1.781(6)
P6 C1K 1.813(6)
P7 O7 1.499(4)
P7 C31 1.785(6)
P7 C1N 1.794(6)
P7 C1M 1.812(7)
P8 O8 1.502(4)
P8 C36 1.773(6)
P8 C1Q 1.794(6)
P8 C1P 1.800(6)
C1 C5 1.429(8)
C1 C2 1.435(7)
C2 C3 1.411(8)
C3 C4 1.412(9)
C4 C5 1.408(8)
C6 C7 1.438(8)
C6 C10 1.446(8)
C7 C8 1.414(9)
C8 C9 1.407(9)
C9 C10 1.419(8)
C11 C15 1.429(8)
C11 C12 1.438(8)
C12 C13 1.408(9)
C13 C14 1.391(11)
C14 C15 1.432(9)
C16 C20 1.419(7)
C16 C17 1.448(8)
C17 C18 1.423(8)
C18 C19 1.423(9)
C19 C20 1.424(8)
C21 C22 1.430(8)
C21 C25 1.434(8)
C22 C23 1.419(10)
C23 C24 1.395(11)
C24 C25 1.413(9)
C26 C27 1.426(8)
C26 C30 1.435(8)
C27 C28 1.420(10)
C28 C29 1.422(10)
C29 C30 1.416(8)
C31 C35 1.423(8)
C31 C32 1.430(8)
C32 C33 1.411(9)
C33 C34 1.426(9)
C34 C35 1.416(8)
C36 C40 1.415(8)
C36 C37 1.438(8)
C37 C38 1.421(10)
C38 C39 1.406(11)
C39 C40 1.409(9)
C1A C2A 1.384(8)
C1A C6A 1.390(8)
C2A C3A 1.379(10)
C3A C4A 1.403(12)
C4A C5A 1.374(11)
C5A C6A 1.389(9)
C1B C2B 1.385(8)
C1B C6B 1.395(7)
C2B C3B 1.382(9)
C3B C4B 1.387(9)
C4B C5B 1.378(9)
C5B C6B 1.381(8)
C1C C6C 1.387(8)
C1C C2C 1.397(8)
C2C C3C 1.397(9)
C3C C4C 1.364(11)
C4C C5C 1.370(9)
C5C C6C 1.391(8)
C1E C2E 1.391(8)
C1E C6E 1.393(8)
C2E C3E 1.386(8)
C3E C4E 1.373(10)
C4E C5E 1.377(11)
C5E C6E 1.399(9)
C1F C2F 1.383(8)
C1F C6F 1.385(8)
C2F C3F 1.390(9)
C3F C4F 1.373(10)
C4F C5F 1.373(9)
C5F C6F 1.390(8)
C1G C2G 1.391(7)
C1G C6G 1.395(8)
C2G C3G 1.381(8)
C3G C4G 1.392(10)
C4G C5G 1.373(10)
C5G C6G 1.383(9)
C1I C6I 1.385(8)
C1I C2I 1.387(8)
C2I C3I 1.383(9)
C3I C4I 1.372(10)
C4I C5I 1.392(9)
C5I C6I 1.374(8)
C1J C2J 1.381(8)
C1J C6J 1.401(8)
C2J C3J 1.398(9)
C3J C4J 1.370(10)
C4J C5J 1.380(11)
C5J C6J 1.376(9)
C1K C6K 1.375(9)
C1K C2K 1.389(9)
C2K C3K 1.384(9)
C3K C4K 1.357(11)
C4K C5K 1.355(11)
C5K C6K 1.385(9)
C1L C6L 1.392(8)
C1L C2L 1.400(8)
C2L C3L 1.383(10)
C3L C4L 1.386(12)
C4L C5L 1.366(11)
C5L C6L 1.390(9)
C1M C6M 1.368(10)
C1M C2M 1.381(9)
C2M C3M 1.394(11)
C3M C4M 1.323(13)
C4M C5M 1.396(14)
C5M C6M 1.388(11)
C1N C6N 1.385(9)
C1N C2N 1.392(8)
C2N C3N 1.386(10)
C3N C4N 1.384(12)
C4N C5N 1.385(11)
C5N C6N 1.371(9)
C1P C2P 1.370(9)
C1P C6P 1.377(8)
C2P C3P 1.384(10)
C3P C4P 1.363(13)
C4P C5P 1.364(12)
C5P C6P 1.390(9)
C1Q C6Q 1.389(8)
C1Q C2Q 1.402(8)
C2Q C3Q 1.387(9)
C3Q C4Q 1.367(10)
C4Q C5Q 1.395(10)
C5Q C6Q 1.380(9)
C1S Cl1A 1.744(4)
C1S Cl1B 1.748(4)
C2S Cl2B 1.746(5)
C2S Cl2A 1.746(5)
C3S Cl3C 1.652(15)
C3S Cl3A 1.749(5)
C3S Cl3B 1.759(5)
C4S Cl4A 1.743(5)
C4S Cl4B 1.750(4)
C5S Cl5B 1.734(5)
C5S Cl5A 1.744(5)
C5S Cl5C 1.744(5)
C6S Cl6B 1.55(2)
C6S Cl6A 1.60(2)
